data_7718817
loop_
_publ_author_name
'Liu, Chang'
'Yang, Yang'
'Li, Xinyu'
'Wang, Jinfeng'
'Jing, Xu'
'Duan, Chunying'

_publ_section_title
;
 Construction of a metal-organic tetrahedral cage for boosting selective
 electrocatalytic reduction of nitrite to ammonium.
;
_journal_issue 25
_journal_name_full 'Dalton transactions (Cambridge, England : 2003)'
_journal_page_first 9930
_journal_page_last 9936
_journal_paper_doi 10.1039/d5dt00766f
_journal_volume 54
_journal_year 2025
_chemical_formula_moiety 'C180 H131 Fe4 N48 O12, 8[CF3SO3], 1[C2H6O], 8.5[C3H7NO], 26.5[H2O]'
_chemical_formula_sum 'C215.5 H249.5 F24 Fe4 N56.5 O72 S8'
_chemical_formula_weight 5719.08
_space_group_crystal_system triclinic
_space_group_IT_number 2
_space_group_name_Hall '-P 1'
_space_group_name_H-M_alt 'P -1'
_atom_sites_solution_hydrogens geom
_audit_creation_date 2025-05-13
_audit_creation_method
;
Olex2 1.5-beta
(compiled 2025.04.05 svn.rf049d14d for OlexSys, GUI svn.r7224)
;
_audit_update_record
;
2025-05-13 deposited with the CCDC.	2025-05-30 downloaded from the CCDC.
;
_cell_angle_alpha 108.206(4)
_cell_angle_beta 92.582(4)
_cell_angle_gamma 98.523(4)
_cell_formula_units_Z 2
_cell_length_a 25.7549(19)
_cell_length_b 27.8802(19)
_cell_length_c 28.4643(18)
_cell_measurement_reflns_used 9687
_cell_measurement_temperature 170.00
_cell_measurement_theta_max 40.52
_cell_measurement_theta_min 2.19
_cell_volume 19110(2)
_computing_cell_refinement 240715
_computing_data_collection 'Bruker APEX4'
_computing_data_reduction 'Bruker APEX4'
_computing_molecular_graphics 'Olex2 1.5-beta (Dolomanov et al., 2009)'
_computing_publication_material 'Olex2 1.5-beta (Dolomanov et al., 2009)'
_computing_structure_refinement 'SHELXL 2019/3 (Sheldrick, 2015)'
_computing_structure_solution 'SHELXT 2018/2 (Sheldrick, 2018)'
_diffrn_ambient_temperature 170.00
_diffrn_measured_fraction_theta_full 0.978
_diffrn_measured_fraction_theta_max 0.978
_diffrn_measurement_device_type 'Bruker APEX-II CCD'
_diffrn_measurement_method '\f and \w scans'
_diffrn_radiation_type GaK\a
_diffrn_radiation_wavelength 1.34138
_diffrn_reflns_av_R_equivalents 0.1475
_diffrn_reflns_av_unetI/netI 0.0335
_diffrn_reflns_Laue_measured_fraction_full 0.978
_diffrn_reflns_Laue_measured_fraction_max 0.978
_diffrn_reflns_limit_h_max 26
_diffrn_reflns_limit_h_min -26
_diffrn_reflns_limit_k_max 28
_diffrn_reflns_limit_k_min -28
_diffrn_reflns_limit_l_max 28
_diffrn_reflns_limit_l_min -28
_diffrn_reflns_number 313047
_diffrn_reflns_point_group_measured_fraction_full 0.978
_diffrn_reflns_point_group_measured_fraction_max 0.978
_diffrn_reflns_theta_full 42.914
_diffrn_reflns_theta_max 42.914
_diffrn_reflns_theta_min 1.428
_diffrn_source_current 3.57
_diffrn_source_power 0.24915030000000002
_diffrn_source_voltage 69.79
_diffrn_standards_number 0
_exptl_absorpt_coefficient_mu 1.507
_exptl_absorpt_correction_T_max 0.7519
_exptl_absorpt_correction_T_min 0.5049
_exptl_absorpt_correction_type none
_exptl_absorpt_process_details
;
SADABS-2016/2 (Bruker,2016/2) was used for absorption correction.
wR2(int) was 0.1764 before and 0.1075 after correction.
The Ratio of minimum to maximum transmission is 0.6715.
The \l/2 correction factor is Not present.
;
_exptl_crystal_colour 'metallic light colourless'
_exptl_crystal_colour_lustre metallic
_exptl_crystal_colour_modifier light
_exptl_crystal_colour_primary colourless
_exptl_crystal_density_diffrn 0.994
_exptl_crystal_description block
_exptl_crystal_F_000 5924
_exptl_crystal_size_max 0.2
_exptl_crystal_size_mid 0.15
_exptl_crystal_size_min 0.1
_refine_diff_density_max 0.812
_refine_diff_density_min -0.390
_refine_diff_density_rms 0.052
_refine_ls_extinction_method none
_refine_ls_goodness_of_fit_ref 1.033
_refine_ls_hydrogen_treatment constr
_refine_ls_matrix_type full
_refine_ls_number_parameters 2170
_refine_ls_number_reflns 40980
_refine_ls_number_restraints 3200
_refine_ls_restrained_S_all 1.078
_refine_ls_R_factor_all 0.1410
_refine_ls_R_factor_gt 0.1128
_refine_ls_shift/su_max 0.003
_refine_ls_shift/su_mean 0.000
_refine_ls_structure_factor_coef Fsqd
_refine_ls_weighting_details 'w=1/[\s^2^(Fo^2^)+(0.3500P)^2^] where P=(Fo^2^+2Fc^2^)/3'
_refine_ls_weighting_scheme calc
_refine_ls_wR_factor_gt 0.3604
_refine_ls_wR_factor_ref 0.4160
_reflns_Friedel_coverage 0.000
_reflns_number_gt 28110
_reflns_number_total 40980
_reflns_threshold_expression 'I > 2\s(I)'
_cod_data_source_file d5dt00766f2.cif
_cod_data_source_block 24dec2_duan_syp_120246_0m
_cod_depositor_comments 'Adding full bibliography for 7718817.cif.'
_cod_original_formula_sum 'C215.50 H249.50 F24 Fe4 N56.50 O72 S8'
_cod_database_code 7718817
_shelx_shelxl_version_number 2019/3
_shelx_space_group_comment
;
The symmetry employed for this shelxl refinement is uniquely defined
by the following loop, which should always be used as a source of
symmetry information in preference to the above space-group names.
They are only intended as comments.
;
_shelx_estimated_absorpt_t_max 0.864
_shelx_estimated_absorpt_t_min 0.753
_olex2_refinement_description
;
1. Fixed Uiso
 At 1.2 times of:
  All C(H) groups, All N(H) groups
2. Restrained distances
 H04Z-H084
 2.1 with sigma of 0.01
 C06P-C06F
 1.5 with sigma of 0.01
3. Rigid bond restraints
 C07P, C04M
 with sigma for 1-2 distances of 0.0001 and sigma for 1-3 distances of 0.0001
 O007, C02N
 with sigma for 1-2 distances of 0.01 and sigma for 1-3 distances of 0.01
 N00L, C036
 with sigma for 1-2 distances of 0.01 and sigma for 1-3 distances of 0.01
 C03H, C04M, C026, C031
 with sigma for 1-2 distances of 0.001 and sigma for 1-3 distances of 0.001
 C07P, C084
 with sigma for 1-2 distances of 0.001 and sigma for 1-3 distances of 0.001
4. Uiso/Uaniso restraints and constraints
Fe01 \\sim Fe02 \\sim Fe03 \\sim Fe04 \\sim O005 \\sim O006 \\sim O007 \\sim
N008 \\sim N009 \\sim N00A \\sim N00B \\sim N00C \\sim N00D \\sim N00E \\sim
O00F \\sim N00G \\sim N00H \\sim N00I \\sim N00J \\sim N00K \\sim N00L \\sim
N00M \\sim N00N \\sim N00O \\sim N00P \\sim N00Q \\sim N00R \\sim N00S \\sim
C00T \\sim N00U \\sim N00V \\sim O00W \\sim N00Y \\sim N00Z \\sim N010 \\sim
O011 \\sim O012 \\sim N013 \\sim N014 \\sim N015 \\sim N016 \\sim N017 \\sim
C018 \\sim N019 \\sim N01A \\sim N01B \\sim N01C \\sim C01D \\sim C01E \\sim
N01F \\sim C01H \\sim C01I \\sim N01J \\sim O01K \\sim C01L \\sim C01M \\sim
C01N \\sim C01O \\sim N01P \\sim N01Q \\sim N01R \\sim C01S \\sim C01T \\sim
C01U \\sim C01V \\sim C01W \\sim C01X \\sim C01Y \\sim C01Z \\sim C020 \\sim
C021 \\sim C022 \\sim C023 \\sim C024 \\sim C025 \\sim C026 \\sim N028 \\sim
C029 \\sim C02A \\sim C02B \\sim C02C \\sim C02D \\sim C02E \\sim C02F \\sim
C02G \\sim C02H \\sim C02I \\sim C02J \\sim N02K \\sim C02L \\sim C02M \\sim
C02N \\sim C02O \\sim C02P \\sim C02Q \\sim C02R \\sim C02S \\sim C02T \\sim
C02U \\sim O02V \\sim N02W \\sim C02X \\sim C02Y \\sim C02Z \\sim C030 \\sim
C031 \\sim C032 \\sim C033 \\sim C034 \\sim C036 \\sim C037 \\sim C038 \\sim
C039 \\sim C03A \\sim C03B \\sim C03C \\sim C03D \\sim C03E \\sim C03F \\sim
C03G \\sim C03H \\sim C03I \\sim C03J \\sim C03K \\sim C03L \\sim C03M \\sim
N03N \\sim C03O \\sim C03P \\sim C03Q \\sim C03T \\sim C03U \\sim C03V \\sim
C03W \\sim C03X \\sim C03Y \\sim C03Z \\sim C040 \\sim C041 \\sim C042 \\sim
C043 \\sim C044 \\sim C045 \\sim C046 \\sim C047 \\sim C048 \\sim C049 \\sim
C04A \\sim C04B \\sim C04C \\sim C04D \\sim C04E \\sim C04F \\sim C04G \\sim
C04H \\sim C04I \\sim N04J \\sim C04K \\sim C04L \\sim C04N \\sim C04Q \\sim
C04R \\sim C04S \\sim C04T \\sim O04U \\sim C04V \\sim C04W \\sim C04X \\sim
N04Z \\sim C050 \\sim C051 \\sim C055 \\sim C056 \\sim C057 \\sim N059 \\sim
C05A \\sim C05C \\sim C05D \\sim C05E \\sim N05F \\sim C05G \\sim O05H \\sim
C05I \\sim C05J \\sim C05K \\sim C05L \\sim C05M \\sim C05O \\sim O05Q \\sim
C05T \\sim C05U \\sim C05W \\sim C05X \\sim C05Y \\sim C05Z \\sim C060 \\sim
C061 \\sim C062 \\sim C063 \\sim C064 \\sim C066 \\sim C068 \\sim C06A \\sim
C06B \\sim C06C \\sim C06D \\sim C06E \\sim C06G \\sim C06H \\sim C06I \\sim
C06J \\sim C06K \\sim C06L \\sim C06N \\sim C06O \\sim C06P \\sim C06R \\sim
C06T \\sim C06U \\sim C06W \\sim C06Y \\sim C06Z \\sim C070 \\sim C074 \\sim
C075 \\sim C078 \\sim C07C \\sim C07D \\sim C07K \\sim C07L \\sim C07P \\sim
C084 \\sim C06F \\sim C05V \\sim C05S \\sim C04M \\sim C07R \\sim C05R \\sim
C027 \\sim N00X \\sim C052 \\sim C06X \\sim C07W \\sim C15: within 2A with
sigma of 0.01 and sigma for terminal atoms of 0.02 within 2A
Uanis(Fe01) \\sim Ueq, Uanis(Fe02) \\sim Ueq, Uanis(Fe03) \\sim Ueq,
Uanis(Fe04) \\sim Ueq, Uanis(O005) \\sim Ueq, Uanis(O006) \\sim Ueq,
Uanis(O007) \\sim Ueq, Uanis(N008) \\sim Ueq, Uanis(N009) \\sim Ueq,
Uanis(N00A) \\sim Ueq, Uanis(N00B) \\sim Ueq, Uanis(N00C) \\sim Ueq,
Uanis(N00D) \\sim Ueq, Uanis(N00E) \\sim Ueq, Uanis(O00F) \\sim Ueq,
Uanis(N00G) \\sim Ueq, Uanis(N00H) \\sim Ueq, Uanis(N00I) \\sim Ueq,
Uanis(N00J) \\sim Ueq, Uanis(N00K) \\sim Ueq, Uanis(N00L) \\sim Ueq,
Uanis(N00M) \\sim Ueq, Uanis(N00N) \\sim Ueq, Uanis(N00O) \\sim Ueq,
Uanis(N00P) \\sim Ueq, Uanis(N00Q) \\sim Ueq, Uanis(N00R) \\sim Ueq,
Uanis(N00S) \\sim Ueq, Uanis(C00T) \\sim Ueq, Uanis(N00U) \\sim Ueq,
Uanis(N00V) \\sim Ueq, Uanis(O00W) \\sim Ueq, Uanis(N00Y) \\sim Ueq,
Uanis(N00Z) \\sim Ueq, Uanis(N010) \\sim Ueq, Uanis(O011) \\sim Ueq,
Uanis(O012) \\sim Ueq, Uanis(N013) \\sim Ueq, Uanis(N014) \\sim Ueq,
Uanis(N015) \\sim Ueq, Uanis(N016) \\sim Ueq, Uanis(N017) \\sim Ueq,
Uanis(C018) \\sim Ueq, Uanis(N019) \\sim Ueq, Uanis(N01A) \\sim Ueq,
Uanis(N01B) \\sim Ueq, Uanis(N01C) \\sim Ueq, Uanis(C01D) \\sim Ueq,
Uanis(C01E) \\sim Ueq, Uanis(N01F) \\sim Ueq, Uanis(C01H) \\sim Ueq,
Uanis(C01I) \\sim Ueq, Uanis(N01J) \\sim Ueq, Uanis(O01K) \\sim Ueq,
Uanis(C01L) \\sim Ueq, Uanis(C01M) \\sim Ueq, Uanis(C01N) \\sim Ueq,
Uanis(C01O) \\sim Ueq, Uanis(N01P) \\sim Ueq, Uanis(N01Q) \\sim Ueq,
Uanis(N01R) \\sim Ueq, Uanis(C01S) \\sim Ueq, Uanis(C01T) \\sim Ueq,
Uanis(C01U) \\sim Ueq, Uanis(C01V) \\sim Ueq, Uanis(C01W) \\sim Ueq,
Uanis(C01X) \\sim Ueq, Uanis(C01Y) \\sim Ueq, Uanis(C01Z) \\sim Ueq,
Uanis(C020) \\sim Ueq, Uanis(C021) \\sim Ueq, Uanis(C022) \\sim Ueq,
Uanis(C023) \\sim Ueq, Uanis(C024) \\sim Ueq, Uanis(C025) \\sim Ueq,
Uanis(C026) \\sim Ueq, Uanis(N028) \\sim Ueq, Uanis(C029) \\sim Ueq,
Uanis(C02A) \\sim Ueq, Uanis(C02B) \\sim Ueq, Uanis(C02C) \\sim Ueq,
Uanis(C02D) \\sim Ueq, Uanis(C02E) \\sim Ueq, Uanis(C02F) \\sim Ueq,
Uanis(C02G) \\sim Ueq, Uanis(C02H) \\sim Ueq, Uanis(C02I) \\sim Ueq,
Uanis(C02J) \\sim Ueq, Uanis(N02K) \\sim Ueq, Uanis(C02L) \\sim Ueq,
Uanis(C02M) \\sim Ueq, Uanis(C02N) \\sim Ueq, Uanis(C02O) \\sim Ueq,
Uanis(C02P) \\sim Ueq, Uanis(C02Q) \\sim Ueq, Uanis(C02R) \\sim Ueq,
Uanis(C02S) \\sim Ueq, Uanis(C02T) \\sim Ueq, Uanis(C02U) \\sim Ueq,
Uanis(O02V) \\sim Ueq, Uanis(N02W) \\sim Ueq, Uanis(C02X) \\sim Ueq,
Uanis(C02Y) \\sim Ueq, Uanis(C02Z) \\sim Ueq, Uanis(C030) \\sim Ueq,
Uanis(C031) \\sim Ueq, Uanis(C032) \\sim Ueq, Uanis(C033) \\sim Ueq,
Uanis(C034) \\sim Ueq, Uanis(C036) \\sim Ueq, Uanis(C037) \\sim Ueq,
Uanis(C038) \\sim Ueq, Uanis(C039) \\sim Ueq, Uanis(C03A) \\sim Ueq,
Uanis(C03B) \\sim Ueq, Uanis(C03C) \\sim Ueq, Uanis(C03D) \\sim Ueq,
Uanis(C03E) \\sim Ueq, Uanis(C03F) \\sim Ueq, Uanis(C03G) \\sim Ueq,
Uanis(C03H) \\sim Ueq, Uanis(C03I) \\sim Ueq, Uanis(C03J) \\sim Ueq,
Uanis(C03K) \\sim Ueq, Uanis(C03L) \\sim Ueq, Uanis(C03M) \\sim Ueq,
Uanis(N03N) \\sim Ueq, Uanis(C03O) \\sim Ueq, Uanis(C03P) \\sim Ueq,
Uanis(C03Q) \\sim Ueq, Uanis(C03T) \\sim Ueq, Uanis(C03U) \\sim Ueq,
Uanis(C03V) \\sim Ueq, Uanis(C03W) \\sim Ueq, Uanis(C03X) \\sim Ueq,
Uanis(C03Y) \\sim Ueq, Uanis(C03Z) \\sim Ueq, Uanis(C040) \\sim Ueq,
Uanis(C041) \\sim Ueq, Uanis(C042) \\sim Ueq, Uanis(C043) \\sim Ueq,
Uanis(C044) \\sim Ueq, Uanis(C045) \\sim Ueq, Uanis(C046) \\sim Ueq,
Uanis(C047) \\sim Ueq, Uanis(C048) \\sim Ueq, Uanis(C049) \\sim Ueq,
Uanis(C04A) \\sim Ueq, Uanis(C04B) \\sim Ueq, Uanis(C04C) \\sim Ueq,
Uanis(C04D) \\sim Ueq, Uanis(C04E) \\sim Ueq, Uanis(C04F) \\sim Ueq,
Uanis(C04G) \\sim Ueq, Uanis(C04H) \\sim Ueq, Uanis(C04I) \\sim Ueq,
Uanis(N04J) \\sim Ueq, Uanis(C04K) \\sim Ueq, Uanis(C04L) \\sim Ueq,
Uanis(C04N) \\sim Ueq, Uanis(C04Q) \\sim Ueq, Uanis(C04R) \\sim Ueq,
Uanis(C04S) \\sim Ueq, Uanis(C04T) \\sim Ueq, Uanis(O04U) \\sim Ueq,
Uanis(C04V) \\sim Ueq, Uanis(C04W) \\sim Ueq, Uanis(C04X) \\sim Ueq,
Uanis(N04Z) \\sim Ueq, Uanis(C050) \\sim Ueq, Uanis(C051) \\sim Ueq,
Uanis(C055) \\sim Ueq, Uanis(C056) \\sim Ueq, Uanis(C057) \\sim Ueq,
Uanis(N059) \\sim Ueq, Uanis(C05A) \\sim Ueq, Uanis(C05C) \\sim Ueq,
Uanis(C05D) \\sim Ueq, Uanis(C05E) \\sim Ueq, Uanis(N05F) \\sim Ueq,
Uanis(C05G) \\sim Ueq, Uanis(O05H) \\sim Ueq, Uanis(C05I) \\sim Ueq,
Uanis(C05J) \\sim Ueq, Uanis(C05K) \\sim Ueq, Uanis(C05L) \\sim Ueq,
Uanis(C05M) \\sim Ueq, Uanis(C05O) \\sim Ueq, Uanis(O05Q) \\sim Ueq,
Uanis(C05T) \\sim Ueq, Uanis(C05U) \\sim Ueq, Uanis(C05W) \\sim Ueq,
Uanis(C05X) \\sim Ueq, Uanis(C05Y) \\sim Ueq, Uanis(C05Z) \\sim Ueq,
Uanis(C060) \\sim Ueq, Uanis(C061) \\sim Ueq, Uanis(C062) \\sim Ueq,
Uanis(C063) \\sim Ueq, Uanis(C064) \\sim Ueq, Uanis(C066) \\sim Ueq,
Uanis(C068) \\sim Ueq, Uanis(C06A) \\sim Ueq, Uanis(C06B) \\sim Ueq,
Uanis(C06C) \\sim Ueq, Uanis(C06D) \\sim Ueq, Uanis(C06E) \\sim Ueq,
Uanis(C06G) \\sim Ueq, Uanis(C06H) \\sim Ueq, Uanis(C06I) \\sim Ueq,
Uanis(C06J) \\sim Ueq, Uanis(C06K) \\sim Ueq, Uanis(C06L) \\sim Ueq,
Uanis(C06N) \\sim Ueq, Uanis(C06O) \\sim Ueq, Uanis(C06P) \\sim Ueq,
Uanis(C06R) \\sim Ueq, Uanis(C06T) \\sim Ueq, Uanis(C06U) \\sim Ueq,
Uanis(C06W) \\sim Ueq, Uanis(C06Y) \\sim Ueq, Uanis(C06Z) \\sim Ueq,
Uanis(C070) \\sim Ueq, Uanis(C074) \\sim Ueq, Uanis(C075) \\sim Ueq,
Uanis(C078) \\sim Ueq, Uanis(C07C) \\sim Ueq, Uanis(C07D) \\sim Ueq,
Uanis(C07K) \\sim Ueq, Uanis(C07L) \\sim Ueq, Uanis(C07P) \\sim Ueq,
Uanis(C084) \\sim Ueq, Uanis(C06F) \\sim Ueq, Uanis(C05V) \\sim Ueq,
Uanis(C05S) \\sim Ueq, Uanis(C04M) \\sim Ueq, Uanis(C07R) \\sim Ueq,
Uanis(C05R) \\sim Ueq, Uanis(C027) \\sim Ueq, Uanis(N00X) \\sim Ueq,
Uanis(C052) \\sim Ueq, Uanis(C06X) \\sim Ueq, Uanis(C07W) \\sim Ueq, Uanis(C15)
\\sim Ueq: with sigma of 0.01 and sigma for terminal atoms of 0.02
Uanis(C06F) \\sim Ueq, Uanis(C084) \\sim Ueq, Uanis(C05V) \\sim Ueq,
Uanis(C05S) \\sim Ueq, Uanis(C07P) \\sim Ueq, Uanis(C04M) \\sim Ueq: with sigma
of 0.001 and sigma for terminal atoms of 0.002
Uanis(C06F) \\sim Ueq, Uanis(C084) \\sim Ueq, Uanis(C05V) \\sim Ueq,
Uanis(C05S) \\sim Ueq, Uanis(C04M) \\sim Ueq, Uanis(C07P) \\sim Ueq: with sigma
of 0.001 and sigma for terminal atoms of 0.002
Uanis(C05V) \\sim Ueq, Uanis(C05S) \\sim Ueq, Uanis(C04M) \\sim Ueq,
Uanis(C06F) \\sim Ueq, Uanis(C084) \\sim Ueq, Uanis(C07P) \\sim Ueq: with sigma
of 0.001 and sigma for terminal atoms of 0.002
Uanis(C06F) \\sim Ueq, Uanis(C084) \\sim Ueq, Uanis(C07P) \\sim Ueq,
Uanis(C05V) \\sim Ueq, Uanis(C05S) \\sim Ueq, Uanis(C04M) \\sim Ueq: with sigma
of 0.001 and sigma for terminal atoms of 0.002
5. Others
 Fixed X: O05Q(0.02405)
 Fixed Y: O05Q(0.22373)
 Fixed Z: O05Q(0.63968)
6.a Aromatic/amide H refined with riding coordinates:
 N00I(H00I), N00Q(H00Q), N00R(H00R), C00T(H00T), N014(H014), C018(H018),
 N019(H019), N01C(H01C), C01D(H01D), N01F(H01F), C01H(H01H), C01I(H01I),
 N01J(H01J), C01M(H01M), C01N(H01N), C01O(H01O), N01R(H01R), C01S(H01S),
 C01T(H01T), C01V(H01V), C01X(H01X), C01Y(H01Y), C020(H020), C021(H021),
 C022(H022), C024(H024), C025(H025), C02A(H02A), C02C(H02C), C02G(H02G),
 N02K(H02K), C02L(H02L), C02M(H02M), C02O(H02O), C02U(H02U), C02Y(H02Y),
 C031(H031), C032(H032), C033(H033), C034(H034), C036(H036), C03B(H03B),
 C03C(H03C), C03D(H03D), C03E(H03E), C03F(H03F), C03G(H03G), C03J(H03J),
 C03K(H03K), C03M(H03M), C03P(H03P), C03U(H03U), C03V(H03V), C03W(H03W),
 C03X(H03X), C03Y(H03Y), C040(H040), C042(H042), C043(H043), C045(H045),
 C048(H048), C049(H049), C04A(H04A), C04D(H04D), C04E(H04E), C04F(H04F),
 C04H(H04H), C04I(H04I), N04J(H04J), C04K(H04K), C04L(H04L), C04N(H04N),
 C04Q(H04Q), C04R(H04R), C04T(H04T), C04V(H04V), C04X(H04X), N04Z(H04Z),
 C050(H050), C055(H055), C056(H056), C057(H057), C05A(H05A), C05C(H05C),
 C05D(H05D), C05G(H05G), C05I(H05I), C05K(H05K), C05L(H05L), C05M(H05M),
 C05O(H05O), C05T(H05T), C05X(H05X), C05Y(H05Y), C05Z(H05Z), C060(H060),
 C061(H061), C062(H062), C063(H063), C064(H064), C066(H066), C06A(H06A),
 C06B(H06B), C06C(H06C), C06D(H06D), C06G(H06G), C06H(H06H), C06I(H06I),
 C06J(H06J), C06L(H06L), C06O(H06O), C06R(H06R), C06T(H06T), C06U(H06U),
 C06Y(H06Y), C070(H070), C074(H074), C075(H075), C078(H078), C07C(H07C),
 C07L(H07L), C07P(H07P), C084(H084), C05V(H05V), C05S(H05S), C07R(H07R),
 C05R(H05R), C027(H027), C06X(H06X), C07W(H07W), C15(H15)
6.b Fitted hexagon refined as free rotating group:
 C07P(C084,C06F,C05V,C05S,C04M), C07R(C05R,C027,N00X,C052,C06X)
;
_smtbx_masks_special_details
;
A solvent mask was calculated and 2592 electrons were 
found in a volume of 13080\%A^3^ in 1 void per unit cell. 
This is consistent with the presence of 
8[CF3SO3], 1[C2H6O], 8.5[C3H7NO], 26.5[H2O] per Asymmetric Unit 
which account for 2430 electrons 
per unit cell.
;
_smtbx_masks_void_probe_radius 1.2
_smtbx_masks_void_truncation_radius 1.2
_olex2_submission_special_instructions 'No special instructions were received'

loop_
_space_group_symop_operation_xyz
'x, y, z'
'-x, -y, -z'

loop_
_atom_site_label
_atom_site_type_symbol
_atom_site_fract_x
_atom_site_fract_y
_atom_site_fract_z
_atom_site_U_iso_or_equiv
_atom_site_adp_type
_atom_site_occupancy
_atom_site_site_symmetry_order
_atom_site_calc_flag
_atom_site_refinement_flags_posn
_atom_site_refinement_flags_adp
_atom_site_refinement_flags_occupancy
_atom_site_disorder_assembly
_atom_site_disorder_group
Fe01 Fe 0.60158(3) 0.87113(3) 0.93523(3) 0.0948(3) Uani 1 1 d . U . . .
Fe02 Fe 0.65708(4) 0.07557(4) 0.47344(3) 0.1022(3) Uani 1 1 d . U . . .
Fe03 Fe 0.02567(3) 0.45728(4) 0.26906(3) 0.1004(3) Uani 1 1 d . U . . .
Fe04 Fe 0.00375(5) 0.23505(4) 0.95886(4) 0.1192(4) Uani 1 1 d . U . . .
O005 O 0.33419(19) 0.64832(19) 0.45002(15) 0.1186(13) Uani 1 1 d . U . . .
O006 O 0.49827(18) 0.27462(18) 0.32590(16) 0.1102(12) Uani 1 1 d . U . . .
O007 O 0.70832(19) 0.60721(17) 0.69438(17) 0.1162(12) Uani 1 1 d . U . . .
N008 N 0.58410(19) 0.81697(19) 0.96572(17) 0.0971(12) Uani 1 1 d . U . . .
N009 N 0.53209(18) 0.85796(18) 0.89915(17) 0.0943(12) Uani 1 1 d . U . . .
N00A N 0.0144(2) 0.3083(2) 0.96526(17) 0.1028(13) Uani 1 1 d . U . . .
N00B N 0.6679(2) 0.8836(2) 0.97839(19) 0.1041(13) Uani 1 1 d . U . . .
N00C N 0.63191(18) 0.82985(19) 0.87715(17) 0.0954(12) Uani 1 1 d . U . . .
N00D N 0.04934(19) 0.3938(2) 0.26861(15) 0.0934(12) Uani 1 1 d . U . . .
N00E N 0.6746(2) 0.0302(2) 0.5101(2) 0.1070(13) Uani 1 1 d . U . . .
O00F O 0.3406(2) 0.1218(2) 0.59915(19) 0.1416(17) Uani 1 1 d . U . . .
N00G N 0.67883(19) 0.1272(2) 0.53807(19) 0.1016(13) Uani 1 1 d . U . . .
N00H N 0.58208(19) 0.06552(18) 0.48686(18) 0.0971(12) Uani 1 1 d . U . . .
N00I N 0.6739(2) 0.34329(19) 0.65138(18) 0.1036(13) Uani 1 1 d . U . . .
H00I H 0.680739 0.354803 0.626447 0.124 Uiso 1 1 calc R U . . .
N00J N 0.1183(2) 0.4706(2) 0.9932(2) 0.1105(14) Uani 1 1 d . U . . .
N00K N 0.5658(2) 0.91487(19) 0.98743(18) 0.1066(13) Uani 1 1 d . U . . .
N00L N 0.5317(2) 0.2106(2) 0.3719(2) 0.1168(15) Uani 1 1 d . U . . .
N00M N 0.00253(19) 0.4706(2) 0.33673(17) 0.1018(13) Uani 1 1 d . U . . .
N00N N -0.04232(19) 0.4096(2) 0.24587(18) 0.1041(13) Uani 1 1 d . U . . .
N00O N 0.6287(2) 0.02098(19) 0.41026(18) 0.1047(13) Uani 1 1 d . U . . .
N00P N 0.4409(2) 0.1130(2) 0.5819(2) 0.1157(15) Uani 1 1 d . U . . .
N00Q N 0.3988(2) 0.7394(2) 0.70908(18) 0.1137(15) Uani 1 1 d . U . . .
H00Q H 0.425227 0.737185 0.690352 0.136 Uiso 1 1 calc R U . . .
N00R N -0.0169(2) 0.3907(2) 0.50573(19) 0.1187(15) Uani 1 1 d . U . . .
H00R H 0.006274 0.370269 0.496176 0.142 Uiso 1 1 calc R U . . .
N00S N 0.6462(2) 0.12381(19) 0.43850(18) 0.0997(12) Uani 1 1 d . U . . .
C00T C 0.0592(3) 0.3399(3) 0.9681(2) 0.0980(15) Uani 1 1 d . U . . .
H00T H 0.090273 0.325290 0.962118 0.118 Uiso 1 1 calc R U . . .
N00U N 0.2372(2) 0.5971(2) 0.41034(18) 0.1115(14) Uani 1 1 d . U . . .
N00V N 0.4075(2) 0.7679(2) 0.76005(18) 0.1092(14) Uani 1 1 d . U . . .
O00W O 0.3151(3) 0.7128(3) 0.7171(2) 0.181(3) Uani 1 1 d . U . . .
N00Y N 0.6251(2) 0.92429(19) 0.9059(2) 0.1070(13) Uani 1 1 d . U . . .
N00Z N 0.09506(18) 0.4980(2) 0.28916(17) 0.1011(12) Uani 1 1 d . U . . .
N010 N -0.0056(2) 0.5181(2) 0.2736(2) 0.1102(14) Uani 1 1 d . U . . .
O011 O -0.0732(2) 0.4224(2) 0.56214(19) 0.1440(17) Uani 1 1 d . U . . .
O012 O 0.6514(3) 0.35886(19) 0.7294(2) 0.1496(19) Uani 1 1 d . U . . .
N013 N 0.6759(2) 0.2942(2) 0.6480(2) 0.1109(14) Uani 1 1 d . U . . .
N014 N 0.2528(2) 0.6137(2) 0.46155(18) 0.1117(14) Uani 1 1 d . U . . .
H014 H 0.231091 0.606897 0.482475 0.134 Uiso 1 1 calc R U . . .
N015 N 0.0786(3) 0.2325(2) 0.9600(2) 0.1172(14) Uani 1 1 d . U . . .
N016 N 0.7284(2) 0.0882(2) 0.4521(2) 0.1166(15) Uani 1 1 d . U . . .
N017 N 0.0218(3) 0.2559(2) 1.0306(2) 0.1211(15) Uani 1 1 d . U . . .
C018 C 0.5600(3) 0.0877(2) 0.5283(2) 0.1003(15) Uani 1 1 d . U . . .
H018 H 0.583180 0.106372 0.557337 0.120 Uiso 1 1 calc R U . . .
N019 N 0.2316(2) 0.3013(2) 0.3136(2) 0.1196(15) Uani 1 1 d . U . . .
H019 H 0.255893 0.325241 0.309769 0.143 Uiso 1 1 calc R U . . .
N01A N -0.0288(2) 0.4217(2) 0.4792(2) 0.1202(15) Uani 1 1 d . U . . .
N01B N 0.1776(2) 0.3001(2) 0.3032(2) 0.1217(16) Uani 1 1 d . U . . .
N01C N 0.6646(2) 0.6199(2) 0.7612(2) 0.1135(14) Uani 1 1 d . U . . .
H01C H 0.647636 0.606068 0.781225 0.136 Uiso 1 1 calc R U . . .
C01D C -0.0294(3) 0.3796(3) 0.9824(2) 0.1033(16) Uani 1 1 d . U . . .
H01D H -0.061124 0.393357 0.987496 0.124 Uiso 1 1 calc R U . . .
C01E C 0.6700(3) 0.8535(3) 1.0067(2) 0.1091(17) Uani 1 1 d . U . . .
N01F N 0.4800(2) 0.2213(2) 0.3711(2) 0.1157(15) Uani 1 1 d . U . . .
H01F H 0.456542 0.208125 0.387243 0.139 Uiso 1 1 calc R U . . .
C01H C 0.1149(3) 0.4227(3) 0.9802(2) 0.1002(15) Uani 1 1 d . U . . .
H01H H 0.144927 0.406940 0.971587 0.120 Uiso 1 1 calc R U . . .
C01I C 0.1186(2) 0.5229(3) 0.3364(2) 0.1006(15) Uani 1 1 d . U . . .
H01I H 0.098646 0.522087 0.363524 0.121 Uiso 1 1 calc R U . . .
N01J N 0.4262(2) 0.1385(2) 0.6286(2) 0.1206(16) Uani 1 1 d . U . . .
H01J H 0.449735 0.154235 0.654258 0.145 Uiso 1 1 calc R U . . .
O01K O 0.2133(2) 0.2307(2) 0.3380(3) 0.1497(18) Uani 1 1 d . U . . .
C01L C 0.5090(3) 0.0856(2) 0.5322(2) 0.1065(16) Uani 1 1 d . U . . .
C01M C 0.5377(2) 0.7845(2) 0.9589(2) 0.0994(15) Uani 1 1 d . U . . .
H01M H 0.512460 0.784181 0.933328 0.119 Uiso 1 1 calc R U . . .
C01N C 0.0189(3) 0.4127(2) 0.9854(2) 0.1000(15) Uani 1 1 d . U . . .
H01N H 0.019727 0.448365 0.991925 0.120 Uiso 1 1 calc R U . . .
C01O C 0.6695(3) -0.0216(3) 0.4922(3) 0.1143(18) Uani 1 1 d . U . . .
H01O H 0.657026 -0.037812 0.458105 0.137 Uiso 1 1 calc R U . . .
N01P N 0.6701(2) 0.6723(2) 0.7707(2) 0.1124(14) Uani 1 1 d . U . . .
N01Q N -0.0092(3) 0.2093(2) 0.8857(2) 0.1287(16) Uani 1 1 d . U . . .
N01R N 0.1690(2) 0.4986(3) 0.9957(2) 0.1264(16) Uani 1 1 d . U . . .
H01R H 0.196652 0.483209 0.989977 0.152 Uiso 1 1 calc R U . . .
C01S C 0.0979(3) 0.3861(3) 0.2784(2) 0.1042(16) Uani 1 1 d . U . . .
H01S H 0.125863 0.414185 0.283981 0.125 Uiso 1 1 calc R U . . .
C01T C 0.4892(3) 0.1131(2) 0.5786(3) 0.1112(17) Uani 1 1 d . U . . .
H01T H 0.513481 0.131249 0.606941 0.133 Uiso 1 1 calc R U . . .
C01U C 0.0643(3) 0.3925(2) 0.9789(2) 0.0983(14) Uani 1 1 d . U . . .
C01V C 0.6013(3) 0.1418(2) 0.4329(2) 0.1034(16) Uani 1 1 d . U . . .
H01V H 0.573015 0.133542 0.450869 0.124 Uiso 1 1 calc R U . . .
C01W C 0.6193(2) 0.8166(3) 1.0018(2) 0.1015(15) Uani 1 1 d . U . . .
C01X C 0.6775(3) 0.1778(3) 0.5492(3) 0.1079(16) Uani 1 1 d . U . . .
H01X H 0.668672 0.190372 0.523022 0.130 Uiso 1 1 calc R U . . .
C01Y C 0.1917(3) 0.5718(3) 0.3984(2) 0.1084(17) Uani 1 1 d . U . . .
H01Y H 0.170712 0.567395 0.423837 0.130 Uiso 1 1 calc R U . . .
C01Z C 0.6505(3) 0.8555(3) 0.8472(2) 0.1044(15) Uani 1 1 d . U . . .
C020 C 0.5167(2) 0.8292(2) 0.8510(2) 0.1000(15) Uani 1 1 d . U . . .
H020 H 0.543033 0.814800 0.831565 0.120 Uiso 1 1 calc R U . . .
C021 C 0.6321(2) 0.7788(2) 0.8638(2) 0.0971(15) Uani 1 1 d . U . . .
H021 H 0.618152 0.761020 0.885238 0.116 Uiso 1 1 calc R U . . .
C022 C 0.3940(3) 0.2996(3) 0.3424(2) 0.1084(16) Uani 1 1 d . U . . .
H022 H 0.420039 0.328197 0.344227 0.130 Uiso 1 1 calc R U . . .
C023 C 0.3008(3) 0.6399(3) 0.4777(2) 0.1063(16) Uani 1 1 d . U . . .
C024 C 0.0101(2) 0.4439(2) 0.3692(2) 0.0977(15) Uani 1 1 d . U . . .
H024 H 0.032593 0.418964 0.361260 0.117 Uiso 1 1 calc R U . . .
C025 C 0.6809(3) -0.0526(3) 0.5193(3) 0.134(2) Uani 1 1 d . U . . .
H025 H 0.677723 -0.088719 0.504650 0.161 Uiso 1 1 calc R U . . .
C026 C -0.0306(3) 0.5049(3) 0.3485(2) 0.1086(15) Uani 1 1 d . U . . .
N028 N -0.0708(3) 0.2455(3) 0.9621(2) 0.1290(16) Uani 1 1 d . U . . .
C029 C 0.5136(2) 0.9116(2) 0.9754(2) 0.1032(15) Uani 1 1 d . U . . .
C02A C 0.3409(3) 0.3036(3) 0.3389(3) 0.1143(17) Uani 1 1 d . U . . .
H02A H 0.331202 0.335094 0.338775 0.137 Uiso 1 1 calc R U . . .
C02B C 0.5483(2) 0.0330(2) 0.4468(2) 0.0969(14) Uani 1 1 d . U . . .
C02C C 0.4824(3) 0.9404(3) 1.0112(2) 0.1137(17) Uani 1 1 d . U . . .
H02C H 0.445700 0.938157 1.003116 0.136 Uiso 1 1 calc R U . . .
C02D C 0.6484(3) 0.9097(2) 0.8639(3) 0.1072(16) Uani 1 1 d . U . . .
C02E C 0.6869(3) 0.1368(3) 0.4129(3) 0.1094(16) Uani 1 1 d . U . . .
C02F C 0.4945(2) 0.8806(2) 0.9257(2) 0.0964(14) Uani 1 1 d . U . . .
C02G C 0.5504(3) -0.0220(3) 0.3582(3) 0.1157(18) Uani 1 1 d . U . . .
H02G H 0.512933 -0.029456 0.353657 0.139 Uiso 1 1 calc R U . . .
C02H C 0.4667(3) 0.2513(3) 0.3458(2) 0.1026(15) Uani 1 1 d . U . . .
C02I C 0.5761(3) 0.0098(2) 0.4028(2) 0.1011(15) Uani 1 1 d . U . . .
C02J C -0.0309(3) 0.3301(3) 0.9725(2) 0.1051(16) Uani 1 1 d . U . . .
N02K N 0.4059(3) 0.6748(3) 1.0019(3) 0.154(2) Uani 1 1 d . U . . .
H02K H 0.391728 0.658764 0.971274 0.185 Uiso 1 1 calc R U . . .
C02L C 0.6629(3) 0.4488(3) 0.6588(3) 0.1155(18) Uani 1 1 d . U . . .
H02L H 0.657010 0.426343 0.625442 0.139 Uiso 1 1 calc R U . . .
C02M C 0.1084(3) 0.2184(3) 0.9199(3) 0.1232(19) Uani 1 1 d . U . . .
H02M H 0.090919 0.207809 0.887303 0.148 Uiso 1 1 calc R U . . .
C02N C 0.6840(3) 0.5903(3) 0.7231(3) 0.1046(16) Uani 1 1 d . U . . .
C02O C 0.6714(3) 0.5003(3) 0.6686(2) 0.1133(17) Uani 1 1 d . U . . .
H02O H 0.674553 0.512936 0.641330 0.136 Uiso 1 1 calc R U . . .
C02P C 0.1693(3) 0.5488(3) 0.3464(2) 0.1114(16) Uani 1 1 d . U . . .
C02Q C 0.5930(3) 0.1716(3) 0.4027(2) 0.1087(16) Uani 1 1 d . U . . .
C02R C 0.0101(3) 0.3532(3) 0.2598(2) 0.1034(15) Uani 1 1 d . U . . .
C02S C 0.4091(3) 0.2546(3) 0.3433(2) 0.1026(15) Uani 1 1 d . U . . .
C02T C 0.1114(3) 0.3406(3) 0.2813(2) 0.1073(16) Uani 1 1 d . U . . .
C02U C 0.4739(3) 0.0553(2) 0.4905(3) 0.1094(16) Uani 1 1 d . U . . .
H02U H 0.436814 0.052883 0.491456 0.131 Uiso 1 1 calc R U . . .
O02V O 0.3427(3) 0.2250(3) 0.8686(2) 0.195(3) Uani 1 1 d . U . . .
N02W N 0.2364(3) 0.2101(3) 0.8808(2) 0.1408(19) Uani 1 1 d . U . . .
C02X C -0.0425(3) 0.3630(3) 0.2465(3) 0.1101(16) Uani 1 1 d . U . . .
C02Y C 0.6478(3) 0.6964(3) 0.8091(3) 0.1087(16) Uani 1 1 d . U . . .
H02Y H 0.629814 0.678550 0.828655 0.130 Uiso 1 1 calc R U . . .
C02Z C 0.6882(3) 0.2117(3) 0.5960(3) 0.1107(16) Uani 1 1 d . U . . .
C030 C 0.6511(3) 0.7510(2) 0.8211(2) 0.1015(15) Uani 1 1 d . U . . .
C031 C -0.0554(3) 0.5148(3) 0.3900(3) 0.1201(18) Uani 1 1 d . U . . .
H031 H -0.077442 0.540151 0.397206 0.144 Uiso 1 1 calc R U . . .
C032 C 0.1674(3) 0.3393(3) 0.2919(2) 0.1135(17) Uani 1 1 d . U . . .
H032 H 0.194556 0.365767 0.290506 0.136 Uiso 1 1 calc R U . . .
C033 C 0.6564(3) -0.0004(3) 0.3724(3) 0.1211(19) Uani 1 1 d . U . . .
H033 H 0.693780 0.007205 0.377508 0.145 Uiso 1 1 calc R U . . .
C034 C 0.4551(3) 0.7862(3) 0.7768(2) 0.1113(17) Uani 1 1 d . U . . .
H034 H 0.482721 0.778476 0.756173 0.134 Uiso 1 1 calc R U . . .
C036 C 0.5422(3) 0.1865(3) 0.4003(3) 0.1076(16) Uani 1 1 d . U . . .
H036 H 0.516445 0.177866 0.420510 0.129 Uiso 1 1 calc R U . . .
C037 C -0.0423(3) 0.3923(4) 0.5479(3) 0.130(2) Uani 1 1 d . U . . .
C038 C -0.0339(3) 0.5326(3) 0.3131(3) 0.1125(17) Uani 1 1 d . U . . .
C039 C 0.4670(2) 0.8193(2) 0.8285(2) 0.1006(15) Uani 1 1 d . U . . .
C03A C 0.6628(3) 0.4289(3) 0.6988(2) 0.1098(16) Uani 1 1 d . U . . .
C03B C 0.3773(3) 0.6842(3) 0.6045(3) 0.1158(18) Uani 1 1 d . U . . .
H03B H 0.413024 0.690429 0.618025 0.139 Uiso 1 1 calc R U . . .
C03C C 0.3181(3) 0.2168(3) 0.3378(3) 0.1207(18) Uani 1 1 d . U . . .
H03C H 0.292313 0.188461 0.337436 0.145 Uiso 1 1 calc R U . . .
C03D C 0.4423(3) 0.8720(3) 0.9049(2) 0.1124(17) Uani 1 1 d . U . . .
H03D H 0.416350 0.887326 0.924229 0.135 Uiso 1 1 calc R U . . .
C03E C 0.4956(3) 0.0285(2) 0.4473(3) 0.1119(17) Uani 1 1 d . U . . .
H03E H 0.473122 0.007440 0.418649 0.134 Uiso 1 1 calc R U . . .
C03F C 0.6714(3) 0.8305(3) 0.8036(3) 0.1237(19) Uani 1 1 d . U . . .
H03F H 0.684922 0.849062 0.782676 0.148 Uiso 1 1 calc R U . . .
C03G C -0.0289(3) 0.5834(4) 0.2449(3) 0.138(2) Uani 1 1 d . U . . .
H03G H -0.028095 0.599394 0.219963 0.166 Uiso 1 1 calc R U . . .
C03H C 0.3760(4) 0.1379(3) 0.6324(3) 0.1349(19) Uani 1 1 d . U . . .
C03I C 0.3392(3) 0.6930(3) 0.6360(2) 0.1161(17) Uani 1 1 d . U . . .
C03J C -0.0012(3) 0.5472(3) 0.2411(3) 0.1208(18) Uani 1 1 d . U . . .
H03J H 0.022309 0.540320 0.215932 0.145 Uiso 1 1 calc R U . . .
C03K C 0.6839(3) 0.2657(3) 0.6042(3) 0.1099(17) Uani 1 1 d . U . . .
H03K H 0.686907 0.279564 0.577665 0.132 Uiso 1 1 calc R U . . .
C03L C 0.0752(4) 0.2600(3) 1.0460(3) 0.1277(19) Uani 1 1 d . U . . .
C03M C 0.7561(3) 0.8917(3) 1.0403(3) 0.137(2) Uani 1 1 d . U . . .
H03M H 0.786424 0.894676 1.061963 0.165 Uiso 1 1 calc R U . . .
N03N N -0.0108(3) 0.1612(2) 0.9495(3) 0.1384(17) Uani 1 1 d . U . . .
C03O C 0.6757(3) 0.5351(3) 0.7151(2) 0.1088(16) Uani 1 1 d . U . . .
C03P C -0.0030(3) 0.4203(3) 0.4419(2) 0.1152(18) Uani 1 1 d . U . . .
H03P H 0.022726 0.398692 0.433873 0.138 Uiso 1 1 calc R U . . .
C03Q C 0.6914(3) 0.1100(3) 0.5766(3) 0.1118(17) Uani 1 1 d . U . . .
C03T C 0.1617(4) 0.2189(3) 0.9250(3) 0.1284(19) Uani 1 1 d . U . . .
C03U C -0.0098(4) 0.2693(3) 1.0663(3) 0.129(2) Uani 1 1 d . U . . .
H03U H -0.045766 0.268318 1.056358 0.154 Uiso 1 1 calc R U . . .
C03V C 0.7563(3) 0.9226(3) 1.0125(3) 0.136(2) Uani 1 1 d . U . . .
H03V H 0.786054 0.948265 1.015320 0.163 Uiso 1 1 calc R U . . .
C03W C -0.0891(3) 0.4220(3) 0.2323(2) 0.1152(18) Uani 1 1 d . U . . .
H03W H -0.090370 0.455614 0.231499 0.138 Uiso 1 1 calc R U . . .
C03X C 0.7123(3) 0.9169(3) 0.9791(3) 0.1140(18) Uani 1 1 d . U . . .
H03X H 0.713531 0.936337 0.956986 0.137 Uiso 1 1 calc R U . . .
C03Y C -0.0484(3) 0.4869(3) 0.4230(3) 0.1181(19) Uani 1 1 d . U . . .
H03Y H -0.066807 0.491623 0.451815 0.142 Uiso 1 1 calc R U . . .
C03Z C 0.3141(3) 0.6591(3) 0.5330(2) 0.1086(16) Uani 1 1 d . U . . .
C040 C 0.5878(3) 0.9459(3) 1.0333(2) 0.1141(18) Uani 1 1 d . U . . .
H040 H 0.624444 0.948178 1.041560 0.137 Uiso 1 1 calc R U . . .
C041 C 0.3026(3) 0.2631(3) 0.3356(3) 0.1127(17) Uani 1 1 d . U . . .
C042 C 0.3659(2) 0.6659(3) 0.5519(2) 0.1057(16) Uani 1 1 d . U . . .
H042 H 0.393015 0.658553 0.530494 0.127 Uiso 1 1 calc R U . . .
C043 C 0.4290(3) 0.8417(3) 0.8570(3) 0.1147(18) Uani 1 1 d . U . . .
H043 H 0.393563 0.835770 0.842804 0.138 Uiso 1 1 calc R U . . .
C044 C 0.5237(3) 0.7519(3) 0.9855(3) 0.1158(17) Uani 1 1 d . U . . .
C045 C 0.6708(3) 0.4636(3) 0.7474(3) 0.1254(19) Uani 1 1 d . U . . .
H045 H 0.673347 0.451722 0.775188 0.150 Uiso 1 1 calc R U . . .
C046 C 0.2441(3) 0.2630(3) 0.3301(3) 0.1199(18) Uani 1 1 d . U . . .
C047 C 0.6608(3) 0.3745(3) 0.6955(3) 0.1136(17) Uani 1 1 d . U . . .
C048 C 0.6102(3) 0.7846(3) 1.0307(3) 0.1200(19) Uani 1 1 d . U . . .
H048 H 0.636986 0.784910 1.054913 0.144 Uiso 1 1 calc R U . . .
C049 C 0.7124(3) 0.8556(3) 1.0377(3) 0.1215(19) Uani 1 1 d . U . . .
H049 H 0.711991 0.833068 1.056841 0.146 Uiso 1 1 calc R U . . .
C04A C 0.7714(3) 0.0699(3) 0.4663(3) 0.132(2) Uani 1 1 d . U . . .
H04A H 0.768786 0.052293 0.489984 0.158 Uiso 1 1 calc R U . . .
C04B C -0.0308(3) 0.3584(4) 0.5741(3) 0.136(2) Uani 1 1 d . U . . .
C04C C 0.6890(3) 0.0523(3) 0.5585(3) 0.1198(18) Uani 1 1 d . U . . .
C04D C 0.5640(3) 0.7536(3) 1.0246(3) 0.1246(19) Uani 1 1 d . U . . .
H04D H 0.557126 0.732907 1.045260 0.150 Uiso 1 1 calc R U . . .
C04E C 0.6206(3) 0.9771(3) 0.9254(3) 0.1228(19) Uani 1 1 d . U . . .
H04E H 0.605448 0.989388 0.955744 0.147 Uiso 1 1 calc R U . . .
C04F C 0.6615(4) 0.9949(3) 0.8606(4) 0.146(2) Uani 1 1 d . U . . .
H04F H 0.674793 1.020107 0.846168 0.176 Uiso 1 1 calc R U . . .
C04G C 0.7342(3) 0.1187(3) 0.4234(3) 0.1157(17) Uani 1 1 d . U . . .
C04H C 0.5598(3) 0.9734(3) 1.0676(3) 0.128(2) Uani 1 1 d . U . . .
H04H H 0.576913 0.994536 1.099079 0.154 Uiso 1 1 calc R U . . .
C04I C -0.0590(4) 0.3581(4) 0.6142(3) 0.140(2) Uani 1 1 d . U . . .
H04I H -0.083720 0.380561 0.624468 0.169 Uiso 1 1 calc R U . . .
N04J N -0.0188(3) 0.2675(3) 0.7022(3) 0.154(2) Uani 1 1 d . U . . .
H04J H -0.031304 0.295731 0.716218 0.185 Uiso 1 1 calc R U . . .
C04K C 0.5063(3) 0.9710(3) 1.0571(3) 0.129(2) Uani 1 1 d . U . . .
H04K H 0.486451 0.990180 1.081181 0.155 Uiso 1 1 calc R U . . .
C04L C -0.0500(4) 0.3228(4) 0.6398(3) 0.151(2) Uani 1 1 d . U . . .
H04L H -0.071780 0.319563 0.665084 0.181 Uiso 1 1 calc R U . . .
C04N C 0.6750(3) 0.5168(3) 0.7543(3) 0.127(2) Uani 1 1 d . U . . .
H04N H 0.677378 0.540216 0.787084 0.152 Uiso 1 1 calc R U . . .
C04Q C 0.0712(3) 0.2992(3) 0.2707(3) 0.128(2) Uani 1 1 d . U . . .
H04Q H 0.078846 0.266636 0.269794 0.154 Uiso 1 1 calc R U . . .
C04R C 0.2880(3) 0.6882(3) 0.6155(3) 0.133(2) Uani 1 1 d . U . . .
H04R H 0.260594 0.695883 0.636481 0.159 Uiso 1 1 calc R U . . .
C04S C -0.0131(3) 0.4519(3) 0.4115(2) 0.1069(16) Uani 1 1 d . U . . .
C04T C 0.3719(3) 0.2137(3) 0.3404(2) 0.1133(17) Uani 1 1 d . U . . .
H04T H 0.382415 0.182379 0.340185 0.136 Uiso 1 1 calc R U . . .
O04U O 0.1388(3) 0.5717(2) 1.0126(4) 0.209(3) Uani 1 1 d . U . . .
C04V C -0.0097(3) 0.2388(3) 0.8551(2) 0.1161(18) Uani 1 1 d . U . . .
H04V H -0.004661 0.275005 0.869492 0.139 Uiso 1 1 calc R U . . .
C04W C -0.0784(3) 0.2921(3) 0.9679(2) 0.1112(16) Uani 1 1 d . U . . .
C04X C 0.6821(3) 0.1675(3) 0.3830(3) 0.1264(19) Uani 1 1 d . U . . .
H04X H 0.711442 0.178733 0.367766 0.152 Uiso 1 1 calc R U . . .
N04Z N 0.2554(3) 0.1969(3) 0.8352(2) 0.153(2) Uani 1 1 d . U . . .
H04Z H 0.233191 0.183076 0.808328 0.184 Uiso 1 1 calc DR U . . .
C050 C 0.4737(3) 0.7229(3) 0.9770(3) 0.1214(19) Uani 1 1 d . U . . .
H050 H 0.451871 0.716137 0.947077 0.146 Uiso 1 1 calc R U . . .
C051 C 0.3512(3) 0.7164(3) 0.6900(3) 0.125(2) Uani 1 1 d . U . . .
C055 C 0.6373(4) 1.0084(3) 0.9015(4) 0.140(2) Uani 1 1 d . U . . .
H055 H 0.631869 1.042909 0.914229 0.168 Uiso 1 1 calc R U . . .
C056 C 0.6680(3) 0.9421(3) 0.8374(3) 0.133(2) Uani 1 1 d . U . . .
H056 H 0.683895 0.930691 0.807337 0.159 Uiso 1 1 calc R U . . .
C057 C 0.5795(3) -0.0429(3) 0.3204(3) 0.126(2) Uani 1 1 d . U . . .
H057 H 0.562481 -0.064855 0.289124 0.151 Uiso 1 1 calc R U . . .
N059 N -0.0140(3) 0.2345(3) 0.7283(3) 0.162(2) Uani 1 1 d . U . . .
C05A C 0.7026(3) 0.1929(3) 0.6341(3) 0.128(2) Uani 1 1 d . U . . .
H05A H 0.711391 0.215415 0.667224 0.154 Uiso 1 1 calc R U . . .
C05C C 0.6722(3) 0.7786(3) 0.7910(3) 0.1235(19) Uani 1 1 d . U . . .
H05C H 0.687279 0.761646 0.761824 0.148 Uiso 1 1 calc R U . . .
C05D C 0.0054(4) 0.2849(4) 1.1179(3) 0.146(2) Uani 1 1 d . U . . .
H05D H -0.019307 0.292832 1.141714 0.175 Uiso 1 1 calc R U . . .
C05E C 0.1056(4) 0.2458(3) 1.0058(3) 0.1306(19) Uani 1 1 d . U . . .
N05F N 0.4579(3) 0.7051(3) 1.0132(3) 0.152(2) Uani 1 1 d . U . . .
C05G C -0.0594(3) 0.5997(4) 0.2836(3) 0.138(2) Uani 1 1 d . U . . .
H05G H -0.077179 0.627874 0.286590 0.166 Uiso 1 1 calc R U . . .
O05H O 0.3996(3) 0.6940(4) 1.0892(4) 0.229(4) Uani 1 1 d . U . . .
C05I C -0.0635(3) 0.5727(3) 0.3191(3) 0.136(2) Uani 1 1 d . U . . .
H05I H -0.085223 0.581360 0.345580 0.163 Uiso 1 1 calc R U . . .
C05J C -0.0177(4) 0.2524(3) 0.7761(3) 0.140(2) Uani 1 1 d . U . . .
C05K C 0.2770(3) 0.6721(3) 0.5642(3) 0.132(2) Uani 1 1 d . U . . .
H05K H 0.242017 0.670115 0.550627 0.158 Uiso 1 1 calc R U . . .
C05L C -0.0891(3) 0.3241(3) 0.2352(3) 0.131(2) Uani 1 1 d . U . . .
H05L H -0.088037 0.290210 0.235222 0.157 Uiso 1 1 calc R U . . .
C05M C 0.6338(3) -0.0319(3) 0.3280(3) 0.1257(19) Uani 1 1 d . U . . .
H05M H 0.654804 -0.046275 0.302349 0.151 Uiso 1 1 calc R U . . .
C05O C -0.1166(4) 0.2073(3) 0.9577(3) 0.139(2) Uani 1 1 d . U . . .
H05O H -0.112174 0.173286 0.954940 0.167 Uiso 1 1 calc R U . . .
O05Q O 0.024050 0.223730 0.639680 0.232(3) Uani 1 1 d . U . . .
C05T C 0.0918(4) 0.2736(3) 1.0959(3) 0.140(2) Uani 1 1 d . U . . .
H05T H 0.127283 0.273155 1.106131 0.167 Uiso 1 1 calc R U . . .
C05U C 0.1262(3) 0.4998(3) 0.2491(2) 0.1234(18) Uani 1 1 d . U . . .
C05W C -0.0172(4) 0.2176(3) 0.8043(3) 0.134(2) Uani 1 1 d . U . . .
C05X C 0.0188(3) 0.3050(3) 0.2613(3) 0.125(2) Uani 1 1 d . U . . .
H05X H -0.009702 0.277445 0.256118 0.150 Uiso 1 1 calc R U . . .
C05Y C -0.1332(3) 0.3863(4) 0.2202(3) 0.136(2) Uani 1 1 d . U . . .
H05Y H -0.164298 0.394828 0.208000 0.163 Uiso 1 1 calc R U . . .
C05Z C 0.1774(3) 0.5234(4) 0.2589(3) 0.149(2) Uani 1 1 d . U . . .
H05Z H 0.199348 0.522217 0.232715 0.178 Uiso 1 1 calc R U . . .
C060 C -0.1304(3) 0.3035(3) 0.9678(3) 0.127(2) Uani 1 1 d . U . . .
H060 H -0.135749 0.337653 0.972807 0.152 Uiso 1 1 calc R U . . .
C061 C 0.6977(4) -0.0272(3) 0.5707(4) 0.150(2) Uani 1 1 d . U . . .
H061 H 0.705073 -0.046535 0.591596 0.180 Uiso 1 1 calc R U . . .
C062 C 0.6340(3) 0.1810(3) 0.3763(3) 0.1264(19) Uani 1 1 d . U . . .
H062 H 0.628953 0.197574 0.352366 0.152 Uiso 1 1 calc R U . . .
C063 C 0.7037(3) 0.1408(3) 0.6227(3) 0.126(2) Uani 1 1 d . U . . .
H063 H 0.713380 0.127472 0.648046 0.152 Uiso 1 1 calc R U . . .
C064 C 0.7809(3) 0.1281(4) 0.4042(3) 0.144(2) Uani 1 1 d . U . . .
H064 H 0.784198 0.147983 0.382475 0.172 Uiso 1 1 calc R U . . .
C066 C -0.1358(3) 0.3398(4) 0.2244(3) 0.147(2) Uani 1 1 d . U . . .
H066 H -0.168777 0.317788 0.220045 0.177 Uiso 1 1 calc R U . . .
C068 C 0.2290(4) 0.5803(4) 1.0153(4) 0.152(2) Uani 1 1 d . U . . .
C06A C -0.1696(4) 0.2679(4) 0.9611(4) 0.150(2) Uani 1 1 d . U . . .
H06A H -0.204511 0.274750 0.958498 0.180 Uiso 1 1 calc R U . . .
C06B C 0.7035(4) 0.0267(3) 0.5905(4) 0.149(2) Uani 1 1 d . U . . .
H06B H 0.716587 0.044598 0.624118 0.179 Uiso 1 1 calc R U . . .
C06C C 0.1606(4) 0.2477(4) 1.0121(3) 0.144(2) Uani 1 1 d . U . . .
H06C H 0.178833 0.259820 1.044476 0.172 Uiso 1 1 calc R U . . .
C06D C 0.1878(4) 0.2043(3) 0.8778(3) 0.138(2) Uani 1 1 d . U . . .
H06D H 0.167488 0.190960 0.846387 0.166 Uiso 1 1 calc R U . . .
C06E C 0.1737(4) 0.5511(4) 1.0074(4) 0.145(2) Uani 1 1 d . U . . .
C06G C 0.1879(4) 0.2315(3) 0.9703(3) 0.141(2) Uani 1 1 d . U . . .
H06G H 0.224302 0.229331 0.973688 0.169 Uiso 1 1 calc R U . . .
C06H C -0.1613(4) 0.2179(4) 0.9574(4) 0.153(3) Uani 1 1 d . U . . .
H06H H -0.190755 0.191916 0.954645 0.184 Uiso 1 1 calc R U . . .
C06I C -0.0158(4) 0.1383(3) 0.9854(4) 0.149(2) Uani 1 1 d . U . . .
H06I H -0.011024 0.159529 1.019160 0.179 Uiso 1 1 calc R U . . .
C06J C 0.1969(4) 0.5493(4) 0.3079(3) 0.146(2) Uani 1 1 d . U . . .
H06J H 0.231600 0.568519 0.314445 0.175 Uiso 1 1 calc R U . . .
C06K C -0.0186(4) 0.1586(3) 0.8659(3) 0.139(2) Uani 1 1 d . U . . .
C06L C 0.3163(4) 0.5970(4) 0.9921(4) 0.168(3) Uani 1 1 d . U . . .
H06L H 0.341894 0.587241 0.969601 0.202 Uiso 1 1 calc R U . . .
C06N C -0.0106(5) 0.2933(4) 0.6288(3) 0.158(2) Uani 1 1 d . U . . .
C06O C 0.8176(4) 0.0774(4) 0.4461(4) 0.156(3) Uani 1 1 d . U . . .
H06O H 0.845443 0.060753 0.452408 0.187 Uiso 1 1 calc R U . . .
C06P C 0.3065(5) 0.2046(4) 0.8309(3) 0.161(3) Uani 1 1 d D U . . .
C06R C -0.0310(5) 0.0769(4) 0.8855(4) 0.172(3) Uani 1 1 d . U . . .
H06R H -0.034735 0.055506 0.851814 0.207 Uiso 1 1 calc R U . . .
C06T C 0.0567(4) 0.2881(4) 1.1313(3) 0.154(2) Uani 1 1 d . U . . .
H06T H 0.069248 0.300368 1.165582 0.185 Uiso 1 1 calc R U . . .
C06U C 0.0100(4) 0.3288(4) 0.5653(3) 0.159(2) Uani 1 1 d . U . . .
H06U H 0.032140 0.331391 0.540102 0.190 Uiso 1 1 calc R U . . .
C06W C 0.3798(4) 0.6728(5) 1.0427(5) 0.170(3) Uani 1 1 d . U . . .
C06Y C 0.0195(4) 0.2949(4) 0.5926(3) 0.162(3) Uani 1 1 d . U . . .
H06Y H 0.046288 0.274403 0.584922 0.194 Uiso 1 1 calc R U . . .
C06Z C -0.0217(4) 0.1314(3) 0.9007(4) 0.148(2) Uani 1 1 d . U . . .
C070 C 0.2910(5) 0.6562(5) 1.0630(4) 0.175(3) Uani 1 1 d . U . . .
H070 H 0.298734 0.686934 1.090486 0.209 Uiso 1 1 calc R U . . .
C074 C 0.8249(4) 0.1072(4) 0.4179(4) 0.155(2) Uani 1 1 d . U . . .
H074 H 0.858532 0.114557 0.406828 0.186 Uiso 1 1 calc R U . . .
C075 C -0.0276(4) 0.1613(4) 0.7799(4) 0.160(3) Uani 1 1 d . U . . .
H075 H -0.033276 0.144845 0.744999 0.192 Uiso 1 1 calc R U . . .
C078 C -0.0279(4) 0.1360(4) 0.8139(3) 0.156(2) Uani 1 1 d . U . . .
H078 H -0.035107 0.099615 0.801333 0.187 Uiso 1 1 calc R U . . .
C07C C -0.0269(4) 0.0884(4) 0.9757(4) 0.162(3) Uani 1 1 d . U . . .
H07C H -0.029580 0.075086 1.002544 0.194 Uiso 1 1 calc R U . . .
C07D C 0.3294(4) 0.6413(4) 1.0325(4) 0.161(2) Uani 1 1 d . U . . .
C07K C -0.0046(5) 0.2577(4) 0.6553(4) 0.172(3) Uani 1 1 d . U . . .
C07L C 0.2425(4) 0.6278(4) 1.0542(4) 0.166(3) Uani 1 1 d . U . . .
H07L H 0.216107 0.639967 1.074889 0.199 Uiso 1 1 calc R U . . .
C07P C 0.3074(2) 0.1630(3) 0.68985(18) 0.1607(18) Uani 1 1 d G U . . .
H07P H 0.283538 0.154383 0.660883 0.193 Uiso 1 1 calc R U . . .
C084 C 0.2894(2) 0.1791(3) 0.7366(2) 0.168(2) Uani 1 1 d G U . . .
H084 H 0.253245 0.181607 0.739600 0.202 Uiso 1 1 calc DR U . . .
C06F C 0.3244(3) 0.1917(3) 0.77898(17) 0.161(2) Uani 1 1 d DG U . . .
C05V C 0.3773(2) 0.1881(3) 0.7746(2) 0.181(3) Uani 1 1 d G U . . .
H05V H 0.401163 0.196695 0.803567 0.217 Uiso 1 1 calc R U . . .
C05S C 0.39528(19) 0.1719(3) 0.7278(3) 0.163(3) Uani 1 1 d G U . . .
H05S H 0.431457 0.169472 0.724851 0.196 Uiso 1 1 calc R U . . .
C04M C 0.3603(2) 0.1594(2) 0.68547(19) 0.1454(17) Uani 1 1 d G U . . .
C07R C 0.0928(2) 0.4354(3) 0.11335(12) 0.163(3) Uani 1 1 d G U . . .
H07R H 0.107733 0.431054 0.082692 0.195 Uiso 1 1 calc R U . . .
C05R C 0.0412(2) 0.4125(2) 0.11384(11) 0.142(2) Uani 1 1 d G U . . .
H05R H 0.020808 0.392487 0.083514 0.171 Uiso 1 1 calc R U . . .
C027 C 0.01929(14) 0.41883(18) 0.15870(14) 0.1154(18) Uani 1 1 d G U . . .
H027 H -0.016001 0.403175 0.159034 0.138 Uiso 1 1 calc R U . . .
N00X N 0.04906(15) 0.44809(18) 0.20307(11) 0.1098(13) Uani 1 1 d G U . . .
C052 C 0.10069(16) 0.4710(2) 0.20259(12) 0.1256(18) Uani 1 1 d G U . . .
C06X C 0.12256(16) 0.4647(3) 0.15773(16) 0.156(2) Uani 1 1 d G U . . .
H06X H 0.157850 0.480309 0.157393 0.187 Uiso 1 1 calc R U . . .
C07W C -0.0344(5) 0.0564(4) 0.9299(5) 0.174(3) Uani 1 1 d . U . . .
H07W H -0.041946 0.020502 0.924165 0.209 Uiso 1 1 calc R U . . .
C15 C 0.2642(4) 0.5647(4) 0.9831(4) 0.161(3) Uani 1 1 d . U . . .
H15 H 0.255705 0.533977 0.955661 0.194 Uiso 1 1 calc R U . . .

loop_
_atom_site_aniso_label
_atom_site_aniso_U_11
_atom_site_aniso_U_22
_atom_site_aniso_U_33
_atom_site_aniso_U_23
_atom_site_aniso_U_13
_atom_site_aniso_U_12
Fe01 0.0948(6) 0.0943(6) 0.0826(5) 0.0123(4) 0.0005(4) 0.0149(4)
Fe02 0.1090(6) 0.1097(6) 0.0886(6) 0.0206(5) 0.0107(4) 0.0460(5)
Fe03 0.0944(6) 0.1402(7) 0.0714(5) 0.0359(5) 0.0005(4) 0.0331(5)
Fe04 0.1687(9) 0.1066(7) 0.0902(6) 0.0419(5) 0.0161(6) 0.0249(6)
O005 0.121(3) 0.155(4) 0.069(2) 0.020(2) -0.002(2) 0.030(3)
O006 0.113(3) 0.129(3) 0.096(3) 0.042(2) 0.006(2) 0.031(2)
O007 0.134(3) 0.110(3) 0.108(3) 0.030(2) 0.020(3) 0.042(2)
N008 0.097(3) 0.109(3) 0.078(2) 0.019(2) 0.007(2) 0.018(2)
N009 0.091(3) 0.100(3) 0.082(3) 0.017(2) -0.003(2) 0.018(2)
N00A 0.128(3) 0.105(3) 0.083(3) 0.044(2) 0.003(2) 0.017(3)
N00B 0.103(3) 0.102(3) 0.093(3) 0.017(2) -0.004(2) 0.009(2)
N00C 0.098(3) 0.106(3) 0.081(3) 0.026(2) 0.010(2) 0.026(2)
N00D 0.096(3) 0.124(3) 0.066(2) 0.032(2) 0.008(2) 0.034(2)
N00E 0.115(3) 0.110(3) 0.099(3) 0.027(2) 0.002(2) 0.047(2)
O00F 0.139(4) 0.176(4) 0.104(3) 0.013(3) 0.023(3) 0.075(3)
N00G 0.098(3) 0.106(3) 0.097(3) 0.018(2) 0.005(2) 0.036(2)
N00H 0.100(3) 0.098(3) 0.093(3) 0.020(2) 0.006(2) 0.041(2)
N00I 0.123(3) 0.096(3) 0.084(3) 0.017(2) 0.013(2) 0.022(2)
N00J 0.107(3) 0.121(3) 0.113(3) 0.052(3) 0.017(2) 0.016(3)
N00K 0.109(3) 0.105(3) 0.090(3) 0.006(2) 0.001(2) 0.026(2)
N00L 0.101(3) 0.140(4) 0.113(3) 0.038(3) 0.007(3) 0.038(3)
N00M 0.098(3) 0.134(3) 0.076(2) 0.033(2) 0.016(2) 0.032(2)
N00N 0.087(3) 0.137(3) 0.091(3) 0.037(2) 0.007(2) 0.026(2)
N00O 0.126(3) 0.104(3) 0.086(3) 0.018(2) 0.012(2) 0.053(2)
N00P 0.127(4) 0.114(3) 0.105(3) 0.021(3) 0.014(3) 0.047(3)
N00Q 0.104(3) 0.147(4) 0.073(3) 0.022(3) 0.005(2) 0.002(3)
N00R 0.133(3) 0.155(4) 0.079(3) 0.040(3) 0.026(3) 0.048(3)
N00S 0.097(3) 0.112(3) 0.092(3) 0.024(2) 0.007(2) 0.042(2)
C00T 0.110(4) 0.114(4) 0.081(3) 0.047(3) 0.006(3) 0.020(3)
N00U 0.118(3) 0.139(4) 0.074(3) 0.031(2) 0.005(2) 0.023(3)
N00V 0.106(3) 0.138(3) 0.074(3) 0.025(2) 0.004(2) 0.015(3)
O00W 0.149(4) 0.256(7) 0.088(3) 0.024(4) -0.016(3) -0.038(4)
N00Y 0.104(3) 0.098(3) 0.114(3) 0.028(2) 0.001(2) 0.019(2)
N00Z 0.094(3) 0.136(3) 0.078(3) 0.039(2) -0.003(2) 0.026(2)
N010 0.113(3) 0.131(3) 0.098(3) 0.046(3) 0.004(2) 0.037(3)
O011 0.166(4) 0.186(5) 0.109(3) 0.065(3) 0.051(3) 0.071(4)
O012 0.221(6) 0.110(3) 0.113(4) 0.028(3) 0.044(4) 0.020(3)
N013 0.125(3) 0.098(3) 0.102(3) 0.021(3) 0.006(3) 0.022(3)
N014 0.111(3) 0.142(3) 0.075(3) 0.030(2) -0.009(2) 0.016(3)
N015 0.163(4) 0.113(3) 0.085(3) 0.039(2) 0.005(3) 0.040(3)
N016 0.106(3) 0.142(3) 0.104(3) 0.027(3) 0.016(2) 0.055(3)
N017 0.161(4) 0.129(3) 0.089(3) 0.047(2) 0.028(3) 0.041(3)
C018 0.105(3) 0.100(3) 0.094(3) 0.022(3) 0.008(3) 0.031(3)
N019 0.106(3) 0.142(4) 0.124(3) 0.048(3) 0.012(3) 0.048(3)
N01A 0.133(3) 0.149(4) 0.089(3) 0.046(3) 0.020(3) 0.038(3)
N01B 0.113(3) 0.138(4) 0.118(3) 0.037(3) 0.016(3) 0.044(3)
N01C 0.135(3) 0.099(3) 0.105(3) 0.027(3) 0.023(3) 0.023(3)
C01D 0.118(4) 0.108(4) 0.083(3) 0.033(3) 0.011(3) 0.013(3)
C01E 0.105(3) 0.117(4) 0.091(3) 0.012(3) 0.001(3) 0.021(3)
N01F 0.108(3) 0.137(3) 0.113(3) 0.049(3) 0.009(3) 0.035(3)
C01H 0.109(3) 0.116(4) 0.084(3) 0.044(3) 0.015(3) 0.021(3)
C01I 0.096(3) 0.132(4) 0.071(3) 0.025(3) 0.007(3) 0.027(3)
N01J 0.126(3) 0.114(3) 0.110(3) 0.009(3) 0.010(3) 0.048(3)
O01K 0.116(3) 0.164(4) 0.201(5) 0.098(4) 0.038(3) 0.034(3)
C01L 0.125(4) 0.097(3) 0.099(3) 0.027(3) 0.015(3) 0.031(3)
C01M 0.101(3) 0.101(3) 0.087(3) 0.015(3) 0.009(3) 0.022(3)
C01N 0.115(4) 0.104(3) 0.087(3) 0.037(3) 0.012(3) 0.024(3)
C01O 0.129(4) 0.113(4) 0.107(4) 0.035(3) 0.002(3) 0.045(3)
N01P 0.124(3) 0.109(3) 0.100(3) 0.021(3) 0.018(3) 0.031(3)
N01Q 0.165(4) 0.110(3) 0.107(3) 0.032(3) 0.012(3) 0.020(3)
N01R 0.112(3) 0.139(4) 0.135(4) 0.051(3) 0.023(3) 0.023(3)
C01S 0.101(3) 0.132(4) 0.078(3) 0.031(3) 0.007(3) 0.022(3)
C01T 0.120(4) 0.104(3) 0.109(4) 0.027(3) 0.012(3) 0.036(3)
C01U 0.111(3) 0.112(3) 0.081(3) 0.042(3) 0.003(3) 0.023(3)
C01V 0.107(3) 0.108(3) 0.100(3) 0.032(3) 0.018(3) 0.033(3)
C01W 0.105(3) 0.114(3) 0.081(3) 0.024(3) 0.000(3) 0.021(3)
C01X 0.109(3) 0.119(4) 0.101(3) 0.036(3) 0.014(3) 0.034(3)
C01Y 0.105(4) 0.142(4) 0.072(3) 0.025(3) 0.002(3) 0.025(3)
C01Z 0.115(3) 0.109(3) 0.091(3) 0.031(3) 0.013(3) 0.029(3)
C020 0.097(3) 0.108(3) 0.085(3) 0.016(3) 0.002(3) 0.022(3)
C021 0.105(3) 0.096(3) 0.088(3) 0.024(3) 0.011(3) 0.023(3)
C022 0.111(4) 0.118(4) 0.103(3) 0.037(3) 0.021(3) 0.036(3)
C023 0.103(4) 0.136(4) 0.077(3) 0.030(3) 0.001(3) 0.023(3)
C024 0.110(3) 0.122(4) 0.068(3) 0.035(3) 0.014(3) 0.030(3)
C025 0.157(5) 0.124(4) 0.127(4) 0.042(4) 0.004(4) 0.042(4)
C026 0.104(3) 0.131(4) 0.098(3) 0.038(3) 0.012(2) 0.038(3)
N028 0.145(4) 0.122(3) 0.119(3) 0.043(3) 0.009(3) 0.008(3)
C029 0.099(3) 0.100(3) 0.098(3) 0.015(3) -0.001(3) 0.020(3)
C02A 0.120(4) 0.124(4) 0.108(4) 0.041(3) 0.012(3) 0.041(3)
C02B 0.103(3) 0.095(3) 0.095(3) 0.027(3) 0.007(3) 0.032(3)
C02C 0.113(4) 0.121(4) 0.095(3) 0.016(3) 0.009(3) 0.023(3)
C02D 0.112(3) 0.098(3) 0.109(4) 0.029(3) 0.010(3) 0.021(3)
C02E 0.104(3) 0.125(4) 0.103(3) 0.034(3) 0.014(3) 0.040(3)
C02F 0.100(3) 0.101(3) 0.086(3) 0.024(3) 0.000(3) 0.027(3)
C02G 0.129(4) 0.115(4) 0.101(4) 0.024(3) 0.006(3) 0.041(3)
C02H 0.112(4) 0.119(4) 0.089(3) 0.041(3) 0.014(3) 0.038(3)
C02I 0.119(4) 0.098(3) 0.088(3) 0.025(3) 0.005(3) 0.037(3)
C02J 0.117(4) 0.109(3) 0.087(3) 0.031(3) 0.015(3) 0.016(3)
N02K 0.138(4) 0.180(4) 0.143(4) 0.067(4) 0.010(3) -0.012(4)
C02L 0.134(4) 0.113(4) 0.096(4) 0.024(3) 0.033(3) 0.027(3)
C02M 0.162(5) 0.120(4) 0.096(4) 0.037(3) 0.021(3) 0.043(4)
C02N 0.120(4) 0.104(3) 0.093(3) 0.028(3) 0.026(3) 0.031(3)
C02O 0.136(4) 0.111(4) 0.094(3) 0.029(3) 0.035(3) 0.027(3)
C02P 0.108(3) 0.152(4) 0.072(3) 0.033(3) 0.004(3) 0.024(3)
C02Q 0.107(3) 0.127(4) 0.099(3) 0.042(3) 0.009(3) 0.030(3)
C02R 0.100(3) 0.128(4) 0.083(3) 0.032(3) 0.009(3) 0.026(3)
C02S 0.114(3) 0.113(3) 0.088(3) 0.034(3) 0.011(3) 0.035(3)
C02T 0.108(3) 0.128(4) 0.089(3) 0.035(3) 0.014(3) 0.027(3)
C02U 0.120(4) 0.102(3) 0.112(4) 0.033(3) 0.013(3) 0.039(3)
O02V 0.220(6) 0.273(7) 0.101(4) 0.036(4) 0.020(4) 0.119(6)
N02W 0.176(4) 0.155(4) 0.101(3) 0.034(3) 0.032(3) 0.071(4)
C02X 0.101(3) 0.126(4) 0.104(3) 0.039(3) 0.005(3) 0.022(3)
C02Y 0.120(4) 0.107(4) 0.106(4) 0.036(3) 0.021(3) 0.031(3)
C02Z 0.124(4) 0.109(3) 0.097(3) 0.028(3) -0.004(3) 0.029(3)
C030 0.114(3) 0.098(3) 0.094(3) 0.026(3) 0.020(3) 0.032(3)
C031 0.119(4) 0.150(4) 0.107(3) 0.049(3) 0.023(3) 0.048(3)
C032 0.120(4) 0.129(4) 0.102(4) 0.041(3) 0.017(3) 0.044(3)
C033 0.135(4) 0.125(4) 0.106(4) 0.024(3) 0.022(3) 0.057(3)
C034 0.109(4) 0.130(4) 0.078(3) 0.017(3) -0.003(3) 0.010(3)
C036 0.106(3) 0.124(4) 0.108(4) 0.050(3) 0.008(3) 0.040(3)
C037 0.143(4) 0.163(4) 0.099(4) 0.053(4) 0.022(3) 0.044(4)
C038 0.105(3) 0.137(4) 0.106(3) 0.048(3) 0.003(3) 0.036(3)
C039 0.102(3) 0.113(3) 0.079(3) 0.022(3) 0.000(3) 0.016(3)
C03A 0.122(4) 0.112(3) 0.097(3) 0.030(3) 0.027(3) 0.028(3)
C03B 0.107(4) 0.131(4) 0.100(4) 0.029(3) -0.005(3) 0.014(3)
C03C 0.127(4) 0.129(4) 0.117(4) 0.050(3) 0.022(3) 0.031(3)
C03D 0.103(3) 0.127(4) 0.094(3) 0.011(3) 0.001(3) 0.036(3)
C03E 0.120(4) 0.102(3) 0.108(4) 0.021(3) 0.004(3) 0.032(3)
C03F 0.142(4) 0.123(4) 0.109(4) 0.041(3) 0.018(3) 0.021(3)
C03G 0.143(5) 0.163(5) 0.125(4) 0.070(4) 0.002(4) 0.026(4)
C03H 0.137(4) 0.130(4) 0.136(3) 0.032(3) -0.001(3) 0.049(4)
C03I 0.112(4) 0.143(4) 0.085(3) 0.035(3) -0.002(3) 0.001(3)
C03J 0.126(4) 0.142(4) 0.116(4) 0.064(3) 0.010(3) 0.040(3)
C03K 0.124(4) 0.111(4) 0.092(3) 0.029(3) 0.000(3) 0.023(3)
C03L 0.164(4) 0.141(4) 0.093(3) 0.046(3) 0.019(3) 0.053(4)
C03M 0.120(4) 0.145(5) 0.138(4) 0.041(4) -0.013(4) 0.016(4)
N03N 0.187(4) 0.117(3) 0.125(3) 0.059(3) 0.019(3) 0.023(3)
C03O 0.125(4) 0.109(3) 0.094(3) 0.027(3) 0.018(3) 0.032(3)
C03P 0.122(4) 0.146(4) 0.078(3) 0.031(3) 0.024(3) 0.026(3)
C03Q 0.121(4) 0.114(3) 0.100(3) 0.024(3) 0.009(3) 0.044(3)
C03T 0.161(4) 0.143(4) 0.100(3) 0.048(3) 0.013(3) 0.066(4)
C03U 0.164(5) 0.141(4) 0.096(4) 0.051(3) 0.019(3) 0.045(4)
C03V 0.119(4) 0.134(4) 0.138(4) 0.033(4) -0.011(4) 0.001(4)
C03W 0.096(4) 0.149(4) 0.102(4) 0.044(3) 0.000(3) 0.018(3)
C03X 0.105(4) 0.114(4) 0.114(4) 0.032(3) -0.009(3) 0.009(3)
C03Y 0.110(4) 0.153(4) 0.095(3) 0.034(3) 0.039(3) 0.039(3)
C03Z 0.106(3) 0.135(4) 0.079(3) 0.024(3) 0.008(3) 0.022(3)
C040 0.122(4) 0.112(4) 0.087(3) -0.004(3) 0.005(3) 0.032(3)
C041 0.120(4) 0.127(4) 0.108(3) 0.049(3) 0.016(3) 0.045(3)
C042 0.099(3) 0.126(4) 0.082(3) 0.019(3) -0.002(3) 0.019(3)
C043 0.104(3) 0.130(4) 0.099(4) 0.020(3) 0.000(3) 0.027(3)
C044 0.109(3) 0.118(4) 0.112(4) 0.030(3) 0.001(3) 0.009(3)
C045 0.154(4) 0.118(4) 0.104(4) 0.031(3) 0.023(3) 0.028(3)
C046 0.119(4) 0.131(4) 0.131(4) 0.064(3) 0.015(3) 0.038(4)
C047 0.141(4) 0.112(4) 0.083(3) 0.024(3) 0.024(3) 0.018(3)
C048 0.113(4) 0.139(4) 0.101(4) 0.035(3) -0.007(3) 0.014(3)
C049 0.102(4) 0.137(4) 0.116(4) 0.031(3) -0.012(3) 0.022(3)
C04A 0.110(4) 0.156(4) 0.135(4) 0.040(4) 0.009(3) 0.057(4)
C04B 0.152(4) 0.169(4) 0.105(4) 0.061(3) 0.033(3) 0.046(4)
C04C 0.135(4) 0.120(4) 0.109(4) 0.036(3) 0.009(3) 0.041(3)
C04D 0.117(4) 0.141(4) 0.115(4) 0.049(3) 0.000(3) 0.007(3)
C04E 0.122(4) 0.103(4) 0.135(4) 0.026(3) 0.018(3) 0.018(3)
C04F 0.166(5) 0.112(4) 0.163(5) 0.054(4) 0.018(4) 0.008(4)
C04G 0.101(3) 0.138(4) 0.115(4) 0.039(3) 0.015(3) 0.044(3)
C04H 0.132(4) 0.122(4) 0.111(4) 0.007(3) -0.001(3) 0.031(3)
C04I 0.156(5) 0.177(5) 0.107(4) 0.066(4) 0.021(4) 0.035(4)
N04J 0.207(5) 0.162(4) 0.108(4) 0.064(3) 0.014(4) 0.033(4)
C04K 0.133(4) 0.124(4) 0.113(4) 0.008(3) 0.010(3) 0.033(3)
C04L 0.169(5) 0.181(5) 0.118(4) 0.064(4) 0.002(4) 0.042(4)
C04N 0.155(4) 0.119(4) 0.103(4) 0.026(3) 0.025(3) 0.032(4)
C04Q 0.122(4) 0.141(4) 0.121(4) 0.036(3) 0.001(3) 0.035(4)
C04R 0.117(4) 0.172(5) 0.092(4) 0.024(3) -0.005(3) 0.015(4)
C04S 0.113(3) 0.125(4) 0.085(3) 0.030(3) 0.015(3) 0.036(3)
C04T 0.121(4) 0.125(4) 0.106(4) 0.045(3) 0.012(3) 0.039(3)
O04U 0.129(4) 0.122(4) 0.360(9) 0.058(5) 0.053(5) 0.008(3)
C04V 0.152(4) 0.118(4) 0.082(3) 0.044(3) 0.003(3) 0.014(3)
C04W 0.125(4) 0.113(4) 0.101(3) 0.044(3) 0.017(3) 0.012(3)
C04X 0.118(4) 0.153(4) 0.121(4) 0.053(4) 0.021(3) 0.042(3)
N04Z 0.175(5) 0.173(4) 0.109(4) 0.023(3) 0.023(4) 0.067(4)
C050 0.112(4) 0.134(4) 0.116(4) 0.045(3) 0.013(3) 0.003(3)
C051 0.110(4) 0.165(4) 0.079(3) 0.026(3) 0.000(3) -0.012(4)
C055 0.160(5) 0.099(4) 0.157(5) 0.039(4) 0.026(4) 0.014(4)
C056 0.138(4) 0.112(4) 0.145(4) 0.040(4) 0.009(4) 0.017(3)
C057 0.145(4) 0.128(4) 0.098(4) 0.021(3) 0.012(3) 0.038(4)
N059 0.202(5) 0.176(4) 0.117(4) 0.062(4) -0.004(4) 0.035(4)
C05A 0.145(4) 0.123(4) 0.113(4) 0.031(3) 0.003(3) 0.032(4)
C05C 0.148(4) 0.113(4) 0.110(4) 0.031(3) 0.024(3) 0.032(3)
C05D 0.170(5) 0.164(5) 0.113(4) 0.049(4) 0.036(4) 0.042(4)
C05E 0.161(4) 0.144(4) 0.103(4) 0.051(3) 0.015(3) 0.051(4)
N05F 0.134(4) 0.172(4) 0.142(4) 0.056(4) 0.008(3) -0.004(3)
C05G 0.135(4) 0.160(5) 0.136(4) 0.068(4) 0.005(4) 0.033(4)
O05H 0.184(6) 0.285(8) 0.194(7) 0.089(6) 0.013(5) -0.057(6)
C05I 0.130(4) 0.156(4) 0.133(4) 0.060(4) 0.008(4) 0.039(4)
C05J 0.173(5) 0.154(4) 0.101(4) 0.058(4) -0.008(4) 0.023(4)
C05K 0.117(4) 0.169(5) 0.093(4) 0.026(3) -0.011(3) 0.020(4)
C05L 0.105(4) 0.149(4) 0.137(4) 0.042(4) -0.003(3) 0.034(3)
C05M 0.142(4) 0.136(4) 0.101(4) 0.026(3) 0.025(3) 0.054(4)
C05O 0.139(5) 0.128(4) 0.150(5) 0.051(4) 0.005(4) 0.014(4)
O05Q 0.328(9) 0.269(8) 0.150(5) 0.107(6) 0.058(6) 0.112(7)
C05T 0.160(5) 0.174(5) 0.091(4) 0.038(4) 0.019(3) 0.058(4)
C05U 0.114(4) 0.181(4) 0.073(3) 0.048(3) 0.007(3) 0.005(3)
C05W 0.162(4) 0.133(4) 0.110(4) 0.048(3) -0.001(3) 0.018(4)
C05X 0.109(4) 0.139(4) 0.118(4) 0.031(3) 0.003(3) 0.018(3)
C05Y 0.110(4) 0.162(5) 0.137(4) 0.049(4) 0.000(3) 0.032(4)
C05Z 0.130(4) 0.208(5) 0.090(4) 0.040(4) 0.003(3) -0.008(4)
C060 0.127(4) 0.124(4) 0.127(4) 0.048(3) 0.015(3) -0.004(4)
C061 0.183(5) 0.133(4) 0.136(4) 0.040(4) 0.003(4) 0.039(4)
C062 0.121(4) 0.151(4) 0.116(4) 0.051(3) 0.010(3) 0.035(4)
C063 0.146(4) 0.124(4) 0.110(4) 0.035(3) -0.005(3) 0.034(4)
C064 0.119(4) 0.173(5) 0.141(4) 0.045(4) 0.012(4) 0.041(4)
C066 0.115(4) 0.169(5) 0.152(5) 0.048(4) 0.002(4) 0.017(4)
C068 0.140(4) 0.153(4) 0.169(5) 0.062(4) 0.015(4) 0.026(4)
C06A 0.139(5) 0.151(5) 0.159(5) 0.063(4) 0.011(4) -0.003(4)
C06B 0.176(5) 0.137(4) 0.137(5) 0.041(4) 0.001(4) 0.044(4)
C06C 0.168(5) 0.177(5) 0.101(4) 0.055(4) 0.011(4) 0.057(4)
C06D 0.170(5) 0.146(4) 0.111(4) 0.039(3) 0.035(4) 0.061(4)
C06E 0.114(4) 0.144(4) 0.182(5) 0.053(4) 0.040(4) 0.023(4)
C06G 0.170(5) 0.166(5) 0.101(4) 0.046(4) 0.015(4) 0.068(4)
C06H 0.141(5) 0.145(5) 0.168(5) 0.052(4) 0.011(4) 0.005(4)
C06I 0.195(5) 0.131(4) 0.142(4) 0.079(4) 0.013(4) 0.017(4)
C06J 0.138(4) 0.190(5) 0.092(4) 0.037(4) -0.006(3) 0.000(4)
C06K 0.177(4) 0.127(4) 0.115(4) 0.048(3) -0.002(4) 0.017(4)
C06L 0.157(5) 0.176(5) 0.165(5) 0.054(4) 0.027(4) 0.009(4)
C06N 0.200(5) 0.186(5) 0.107(4) 0.065(4) 0.016(4) 0.049(4)
C06O 0.134(4) 0.181(5) 0.162(5) 0.051(4) 0.007(4) 0.066(4)
C06P 0.181(5) 0.182(5) 0.126(4) 0.040(4) 0.020(4) 0.066(4)
C06R 0.203(6) 0.146(5) 0.165(5) 0.054(4) 0.010(5) 0.017(4)
C06T 0.168(5) 0.181(5) 0.112(4) 0.042(4) 0.013(4) 0.037(4)
C06U 0.192(5) 0.185(5) 0.120(4) 0.063(4) 0.036(4) 0.060(4)
C06W 0.159(5) 0.192(5) 0.149(5) 0.062(4) 0.007(4) -0.012(4)
C06Y 0.190(5) 0.197(5) 0.118(4) 0.063(4) 0.044(4) 0.060(4)
C06Z 0.188(5) 0.122(4) 0.135(4) 0.053(4) 0.012(4) 0.009(4)
C070 0.167(5) 0.176(5) 0.172(5) 0.054(4) 0.024(5) 0.007(5)
C074 0.136(4) 0.181(5) 0.161(5) 0.059(4) 0.018(4) 0.062(4)
C075 0.199(5) 0.145(5) 0.136(5) 0.051(4) -0.002(4) 0.022(4)
C078 0.202(5) 0.138(4) 0.128(4) 0.055(4) 0.002(4) 0.011(4)
C07C 0.199(5) 0.147(5) 0.153(5) 0.077(4) 0.016(4) 0.014(4)
C07D 0.149(4) 0.177(5) 0.154(5) 0.064(4) 0.031(4) -0.004(4)
C07K 0.216(5) 0.183(5) 0.135(5) 0.064(4) 0.019(4) 0.059(4)
C07L 0.156(5) 0.165(5) 0.175(5) 0.056(4) 0.025(4) 0.018(4)
C07P 0.1560(18) 0.163(2) 0.1625(19) 0.0505(10) 0.0157(10) 0.0299(10)
C084 0.167(2) 0.170(2) 0.166(2) 0.0522(11) 0.0186(10) 0.0294(10)
C06F 0.161(3) 0.162(3) 0.160(3) 0.0513(12) 0.0155(10) 0.0300(11)
C05V 0.180(3) 0.181(3) 0.180(3) 0.0574(13) 0.0181(10) 0.0306(11)
C05S 0.163(3) 0.164(3) 0.162(3) 0.0513(12) 0.0164(10) 0.0283(11)
C04M 0.1490(18) 0.1443(19) 0.1427(19) 0.0459(10) 0.0142(10) 0.0252(10)
C07R 0.166(5) 0.199(5) 0.098(4) 0.028(4) 0.009(4) 0.003(4)
C05R 0.148(4) 0.186(5) 0.080(3) 0.038(4) -0.009(3) 0.005(4)
C027 0.129(4) 0.143(4) 0.077(3) 0.043(3) -0.003(3) 0.018(3)
N00X 0.112(3) 0.147(3) 0.075(2) 0.044(2) -0.006(2) 0.021(3)
C052 0.122(4) 0.181(4) 0.074(3) 0.047(3) 0.008(3) 0.014(3)
C06X 0.148(5) 0.206(5) 0.096(4) 0.040(4) 0.002(4) 0.001(4)
C07W 0.210(6) 0.147(5) 0.171(5) 0.066(4) 0.007(5) 0.017(4)
C15 0.158(5) 0.166(5) 0.163(5) 0.058(4) 0.021(4) 0.027(4)

loop_
_atom_type_symbol
_atom_type_description
_atom_type_scat_dispersion_real
_atom_type_scat_dispersion_imag
_atom_type_scat_source
C C 0.0137 0.0067 'International Tables Vol C Tables 4.2.6.8 and 6.1.1.4'
H H 0.0000 0.0000 'International Tables Vol C Tables 4.2.6.8 and 6.1.1.4'
F F 0.0599 0.0411 'International Tables Vol C Tables 4.2.6.8 and 6.1.1.4'
Fe Fe -0.2673 2.5550 'International Tables Vol C Tables 4.2.6.8 and 6.1.1.4'
N N 0.0241 0.0134 'International Tables Vol C Tables 4.2.6.8 and 6.1.1.4'
O O 0.0389 0.0241 'International Tables Vol C Tables 4.2.6.8 and 6.1.1.4'
S S 0.2924 0.4247 'International Tables Vol C Tables 4.2.6.8 and 6.1.1.4'

loop_
_geom_angle_atom_site_label_1
_geom_angle_atom_site_label_2
_geom_angle_atom_site_label_3
_geom_angle
_geom_angle_site_symmetry_1
_geom_angle_site_symmetry_3
_geom_angle_publ_flag
N008 Fe01 N00B 80.8(2) . . ?
N009 Fe01 N008 94.4(2) . . ?
N009 Fe01 N00B 173.4(2) . . ?
N009 Fe01 N00C 92.94(19) . . ?
N009 Fe01 N00K 81.2(2) . . ?
N009 Fe01 N00Y 90.1(2) . . ?
N00C Fe01 N008 97.1(2) . . ?
N00C Fe01 N00B 92.1(2) . . ?
N00C Fe01 N00K 172.9(2) . . ?
N00K Fe01 N008 87.4(2) . . ?
N00K Fe01 N00B 94.1(2) . . ?
N00Y Fe01 N008 175.2(2) . . ?
N00Y Fe01 N00B 94.9(2) . . ?
N00Y Fe01 N00C 80.7(2) . . ?
N00Y Fe01 N00K 95.2(2) . . ?
N00E Fe02 N00H 92.0(2) . . ?
N00E Fe02 N00O 96.8(2) . . ?
N00E Fe02 N016 95.3(2) . . ?
N00G Fe02 N00E 81.7(2) . . ?
N00G Fe02 N00H 93.1(2) . . ?
N00G Fe02 N00O 174.6(2) . . ?
N00G Fe02 N00S 95.7(2) . . ?
N00G Fe02 N016 91.0(2) . . ?
N00O Fe02 N00H 81.7(2) . . ?
N00S Fe02 N00E 174.9(2) . . ?
N00S Fe02 N00H 92.5(2) . . ?
N00S Fe02 N00O 86.2(2) . . ?
N00S Fe02 N016 80.3(2) . . ?
N016 Fe02 N00H 172.1(2) . . ?
N016 Fe02 N00O 94.3(2) . . ?
N00D Fe03 N00M 93.3(2) . . ?
N00D Fe03 N00N 81.0(2) . . ?
N00D Fe03 N010 172.8(2) . . ?
N00M Fe03 N00N 86.1(2) . . ?
N00Z Fe03 N00D 93.9(2) . . ?
N00Z Fe03 N00M 96.5(2) . . ?
N00Z Fe03 N00N 174.5(2) . . ?
N00Z Fe03 N010 91.4(2) . . ?
N00Z Fe03 N00X 81.96(18) . . ?
N010 Fe03 N00M 81.2(2) . . ?
N010 Fe03 N00N 93.8(2) . . ?
N00X Fe03 N00D 89.42(19) . . ?
N00X Fe03 N00M 176.9(2) . . ?
N00X Fe03 N00N 95.72(19) . . ?
N00X Fe03 N010 96.2(2) . . ?
N00A Fe04 N01Q 96.1(2) . . ?
N00A Fe04 N028 81.3(3) . . ?
N015 Fe04 N00A 93.3(2) . . ?
N015 Fe04 N017 80.5(3) . . ?
N015 Fe04 N01Q 94.7(3) . . ?
N015 Fe04 N028 173.9(3) . . ?
N015 Fe04 N03N 89.4(3) . . ?
N017 Fe04 N00A 87.7(2) . . ?
N017 Fe04 N01Q 174.1(3) . . ?
N017 Fe04 N028 96.2(3) . . ?
N017 Fe04 N03N 95.0(3) . . ?
N01Q Fe04 N028 88.8(3) . . ?
N03N Fe04 N00A 176.4(3) . . ?
N03N Fe04 N01Q 81.4(3) . . ?
N03N Fe04 N028 96.1(3) . . ?
C01M N008 Fe01 126.9(4) . . ?
C01W N008 Fe01 116.4(4) . . ?
C01W N008 C01M 116.1(5) . . ?
C020 N009 Fe01 128.0(4) . . ?
C020 N009 C02F 116.4(5) . . ?
C02F N009 Fe01 115.5(4) . . ?
C00T N00A Fe04 128.8(5) . . ?
C00T N00A C02J 116.6(5) . . ?
C02J N00A Fe04 114.3(4) . . ?
C01E N00B Fe01 116.3(4) . . ?
C01E N00B C03X 117.3(6) . . ?
C03X N00B Fe01 126.1(5) . . ?
C01Z N00C Fe01 114.5(4) . . ?
C01Z N00C C021 118.9(5) . . ?
C021 N00C Fe01 126.3(4) . . ?
C01S N00D Fe03 129.0(5) . . ?
C01S N00D C02R 116.4(6) . . ?
C02R N00D Fe03 114.5(4) . . ?
C01O N00E Fe02 126.8(4) . . ?
C04C N00E Fe02 116.3(4) . . ?
C04C N00E C01O 116.7(6) . . ?
C01X N00G Fe02 125.6(4) . . ?
C01X N00G C03Q 117.2(5) . . ?
C03Q N00G Fe02 116.9(4) . . ?
C018 N00H Fe02 128.8(4) . . ?
C018 N00H C02B 116.8(5) . . ?
C02B N00H Fe02 114.3(4) . . ?
N013 N00I H00I 121.5 . . ?
N013 N00I C047 117.0(6) . . ?
C047 N00I H00I 121.5 . . ?
C01H N00J N01R 115.9(6) . . ?
C029 N00K Fe01 114.3(4) . . ?
C029 N00K C040 118.9(5) . . ?
C040 N00K Fe01 126.9(4) . . ?
C036 N00L N01F 115.5(6) . . ?
C024 N00M Fe03 127.4(4) . . ?
C026 N00M Fe03 114.5(4) . . ?
C026 N00M C024 117.4(5) . . ?
C02X N00N Fe03 115.9(4) . . ?
C02X N00N C03W 118.0(6) . . ?
C03W N00N Fe03 126.0(5) . . ?
C02I N00O Fe02 114.9(4) . . ?
C02I N00O C033 117.8(6) . . ?
C033 N00O Fe02 126.7(5) . . ?
C01T N00P N01J 116.5(6) . . ?
N00V N00Q H00Q 120.4 . . ?
C051 N00Q H00Q 120.4 . . ?
C051 N00Q N00V 119.1(5) . . ?
N01A N00R H00R 120.8 . . ?
N01A N00R C037 118.4(6) . . ?
C037 N00R H00R 120.8 . . ?
C01V N00S Fe02 126.9(5) . . ?
C01V N00S C02E 116.6(5) . . ?
C02E N00S Fe02 116.2(4) . . ?
N00A C00T H00T 117.3 . . ?
N00A C00T C01U 125.4(6) . . ?
C01U C00T H00T 117.3 . . ?
C01Y N00U N014 114.3(5) . . ?
C034 N00V N00Q 115.8(5) . . ?
C02D N00Y Fe01 116.5(4) . . ?
C02D N00Y C04E 117.2(6) . . ?
C04E N00Y Fe01 126.3(5) . . ?
C01I N00Z Fe03 128.1(4) . . ?
C01I N00Z C05U 117.0(5) . . ?
C05U N00Z Fe03 114.8(4) . . ?
C038 N010 Fe03 114.1(4) . . ?
C038 N010 C03J 118.9(6) . . ?
C03J N010 Fe03 127.0(5) . . ?
C03K N013 N00I 113.9(5) . . ?
N00U N014 H014 120.7 . . ?
C023 N014 N00U 118.7(6) . . ?
C023 N014 H014 120.7 . . ?
C02M N015 Fe04 128.2(5) . . ?
C05E N015 Fe04 116.2(5) . . ?
C05E N015 C02M 115.6(7) . . ?
C04A N016 Fe02 124.6(6) . . ?
C04G N016 Fe02 115.5(4) . . ?
C04G N016 C04A 119.8(6) . . ?
C03L N017 Fe04 115.6(5) . . ?
C03U N017 Fe04 127.8(6) . . ?
C03U N017 C03L 116.5(6) . . ?
N00H C018 H018 117.3 . . ?
C01L C018 N00H 125.4(6) . . ?
C01L C018 H018 117.3 . . ?
N01B N019 H019 122.2 . . ?
C046 N019 H019 122.2 . . ?
C046 N019 N01B 115.6(6) . . ?
C03P N01A N00R 116.1(6) . . ?
C032 N01B N019 113.4(6) . . ?
N01P N01C H01C 119.1 . . ?
C02N N01C H01C 119.1 . . ?
C02N N01C N01P 121.7(6) . . ?
C01N C01D H01D 119.7 . . ?
C02J C01D H01D 119.7 . . ?
C02J C01D C01N 120.7(6) . . ?
N00B C01E C01W 113.2(6) . . ?
N00B C01E C049 124.8(7) . . ?
C049 C01E C01W 122.0(7) . . ?
N00L N01F H01F 120.1 . . ?
C02H N01F N00L 119.8(6) . . ?
C02H N01F H01F 120.1 . . ?
N00J C01H H01H 121.0 . . ?
N00J C01H C01U 118.1(6) . . ?
C01U C01H H01H 121.0 . . ?
N00Z C01I H01I 118.4 . . ?
C02P C01I N00Z 123.1(5) . . ?
C02P C01I H01I 118.4 . . ?
N00P N01J H01J 121.6 . . ?
C03H N01J N00P 116.8(6) . . ?
C03H N01J H01J 121.6 . . ?
C018 C01L C01T 121.0(6) . . ?
C018 C01L C02U 118.2(6) . . ?
C02U C01L C01T 120.8(7) . . ?
N008 C01M H01M 117.0 . . ?
N008 C01M C044 126.0(6) . . ?
C044 C01M H01M 117.0 . . ?
C01D C01N H01N 120.5 . . ?
C01U C01N C01D 119.0(6) . . ?
C01U C01N H01N 120.5 . . ?
N00E C01O H01O 117.3 . . ?
N00E C01O C025 125.4(7) . . ?
C025 C01O H01O 117.3 . . ?
C02Y N01P N01C 114.8(6) . . ?
C04V N01Q Fe04 126.0(5) . . ?
C06K N01Q Fe04 114.7(5) . . ?
C06K N01Q C04V 119.3(6) . . ?
N00J N01R H01R 121.3 . . ?
C06E N01R N00J 117.4(6) . . ?
C06E N01R H01R 121.3 . . ?
N00D C01S H01S 117.0 . . ?
N00D C01S C02T 125.9(6) . . ?
C02T C01S H01S 117.0 . . ?
N00P C01T C01L 121.4(7) . . ?
N00P C01T H01T 119.3 . . ?
C01L C01T H01T 119.3 . . ?
C00T C01U C01H 120.2(6) . . ?
C01N C01U C00T 116.6(6) . . ?
C01N C01U C01H 123.1(6) . . ?
N00S C01V H01V 117.4 . . ?
N00S C01V C02Q 125.3(6) . . ?
C02Q C01V H01V 117.4 . . ?
N008 C01W C01E 112.7(6) . . ?
N008 C01W C048 123.4(6) . . ?
C048 C01W C01E 123.9(6) . . ?
N00G C01X H01X 118.3 . . ?
N00G C01X C02Z 123.4(6) . . ?
C02Z C01X H01X 118.3 . . ?
N00U C01Y H01Y 118.9 . . ?
N00U C01Y C02P 122.3(6) . . ?
C02P C01Y H01Y 118.9 . . ?
N00C C01Z C02D 115.5(6) . . ?
N00C C01Z C03F 120.7(6) . . ?
C03F C01Z C02D 123.9(7) . . ?
N009 C020 H020 117.3 . . ?
C039 C020 N009 125.5(6) . . ?
C039 C020 H020 117.3 . . ?
N00C C021 H021 117.9 . . ?
N00C C021 C030 124.1(6) . . ?
C030 C021 H021 117.9 . . ?
C02A C022 H022 119.7 . . ?
C02S C022 H022 119.7 . . ?
C02S C022 C02A 120.6(7) . . ?
O005 C023 N014 123.8(6) . . ?
O005 C023 C03Z 120.2(6) . . ?
N014 C023 C03Z 116.0(6) . . ?
N00M C024 H024 118.9 . . ?
C04S C024 N00M 122.2(6) . . ?
C04S C024 H024 118.9 . . ?
C01O C025 H025 122.1 . . ?
C01O C025 C061 115.8(7) . . ?
C061 C025 H025 122.1 . . ?
N00M C026 C038 113.0(6) . . ?
C031 C026 N00M 123.6(6) . . ?
C031 C026 C038 123.3(6) . . ?
C04W N028 Fe04 115.5(5) . . ?
C04W N028 C05O 117.4(7) . . ?
C05O N028 Fe04 127.1(6) . . ?
N00K C029 C02C 119.8(6) . . ?
N00K C029 C02F 115.2(5) . . ?
C02F C029 C02C 125.0(6) . . ?
C022 C02A H02A 119.4 . . ?
C041 C02A C022 121.1(7) . . ?
C041 C02A H02A 119.4 . . ?
N00H C02B C02I 113.0(5) . . ?
C03E C02B N00H 121.5(6) . . ?
C03E C02B C02I 125.1(6) . . ?
C029 C02C H02C 120.4 . . ?
C04K C02C C029 119.2(6) . . ?
C04K C02C H02C 120.4 . . ?
N00Y C02D C01Z 112.7(6) . . ?
N00Y C02D C056 124.9(6) . . ?
C056 C02D C01Z 122.4(7) . . ?
N00S C02E C04G 112.9(6) . . ?
N00S C02E C04X 121.5(6) . . ?
C04X C02E C04G 125.5(7) . . ?
N009 C02F C029 113.5(5) . . ?
N009 C02F C03D 121.2(5) . . ?
C03D C02F C029 125.2(6) . . ?
C02I C02G H02G 120.5 . . ?
C057 C02G H02G 120.5 . . ?
C057 C02G C02I 118.9(7) . . ?
O006 C02H N01F 123.9(6) . . ?
O006 C02H C02S 122.0(6) . . ?
N01F C02H C02S 114.1(6) . . ?
N00O C02I C02B 114.9(5) . . ?
N00O C02I C02G 121.9(6) . . ?
C02G C02I C02B 123.2(6) . . ?
N00A C02J C04W 112.7(6) . . ?
C01D C02J N00A 121.7(6) . . ?
C01D C02J C04W 125.6(7) . . ?
N05F N02K H02K 122.4 . . ?
C06W N02K H02K 122.4 . . ?
C06W N02K N05F 115.1(8) . . ?
C02O C02L H02L 120.4 . . ?
C02O C02L C03A 119.1(6) . . ?
C03A C02L H02L 120.4 . . ?
N015 C02M H02M 118.3 . . ?
C03T C02M N015 123.3(7) . . ?
C03T C02M H02M 118.3 . . ?
O007 C02N N01C 122.1(6) . . ?
O007 C02N C03O 119.6(6) . . ?
N01C C02N C03O 118.3(6) . . ?
C02L C02O H02O 117.9 . . ?
C02L C02O C03O 124.3(7) . . ?
C03O C02O H02O 117.9 . . ?
C01I C02P C01Y 118.8(6) . . ?
C06J C02P C01I 117.7(6) . . ?
C06J C02P C01Y 123.4(7) . . ?
C01V C02Q C036 117.8(6) . . ?
C062 C02Q C01V 115.3(6) . . ?
C062 C02Q C036 126.8(7) . . ?
N00D C02R C02X 114.3(6) . . ?
N00D C02R C05X 123.0(6) . . ?
C05X C02R C02X 122.6(7) . . ?
C022 C02S C02H 119.0(6) . . ?
C04T C02S C022 119.6(6) . . ?
C04T C02S C02H 121.3(6) . . ?
C01S C02T C032 117.9(7) . . ?
C04Q C02T C01S 116.8(6) . . ?
C04Q C02T C032 125.2(7) . . ?
C01L C02U H02U 121.1 . . ?
C01L C02U C03E 117.9(6) . . ?
C03E C02U H02U 121.1 . . ?
C06D N02W N04Z 112.5(7) . . ?
N00N C02X C02R 113.5(6) . . ?
N00N C02X C05L 124.0(6) . . ?
C05L C02X C02R 122.4(7) . . ?
N01P C02Y H02Y 120.9 . . ?
N01P C02Y C030 118.3(6) . . ?
C030 C02Y H02Y 120.9 . . ?
C01X C02Z C03K 118.8(6) . . ?
C01X C02Z C05A 117.7(6) . . ?
C05A C02Z C03K 123.4(6) . . ?
C021 C030 C02Y 120.2(6) . . ?
C021 C030 C05C 116.3(6) . . ?
C05C C030 C02Y 123.5(6) . . ?
C026 C031 H031 120.5 . . ?
C026 C031 C03Y 119.1(6) . . ?
C03Y C031 H031 120.5 . . ?
N01B C032 C02T 116.0(7) . . ?
N01B C032 H032 122.0 . . ?
C02T C032 H032 122.0 . . ?
N00O C033 H033 118.3 . . ?
C05M C033 N00O 123.4(7) . . ?
C05M C033 H033 118.3 . . ?
N00V C034 H034 120.5 . . ?
N00V C034 C039 119.0(6) . . ?
C039 C034 H034 120.5 . . ?
N00L C036 C02Q 120.5(6) . . ?
N00L C036 H036 119.8 . . ?
C02Q C036 H036 119.8 . . ?
N00R C037 C04B 117.6(8) . . ?
O011 C037 N00R 120.5(7) . . ?
O011 C037 C04B 121.9(7) . . ?
N010 C038 C026 115.4(6) . . ?
N010 C038 C05I 121.2(6) . . ?
C05I C038 C026 123.4(7) . . ?
C020 C039 C034 120.2(6) . . ?
C020 C039 C043 116.8(6) . . ?
C043 C039 C034 123.0(6) . . ?
C02L C03A C047 126.8(6) . . ?
C045 C03A C02L 118.3(6) . . ?
C045 C03A C047 114.6(6) . . ?
C03I C03B H03B 118.7 . . ?
C03I C03B C042 122.5(6) . . ?
C042 C03B H03B 118.7 . . ?
C041 C03C H03C 120.6 . . ?
C04T C03C H03C 120.6 . . ?
C04T C03C C041 118.9(7) . . ?
C02F C03D H03D 120.2 . . ?
C043 C03D C02F 119.7(6) . . ?
C043 C03D H03D 120.2 . . ?
C02B C03E C02U 119.8(6) . . ?
C02B C03E H03E 120.1 . . ?
C02U C03E H03E 120.1 . . ?
C01Z C03F H03F 120.2 . . ?
C05C C03F C01Z 119.7(7) . . ?
C05C C03F H03F 120.2 . . ?
C03J C03G H03G 118.4 . . ?
C03J C03G C05G 123.2(8) . . ?
C05G C03G H03G 118.4 . . ?
O00F C03H N01J 127.3(8) . . ?
O00F C03H C04M 117.0(8) . . ?
N01J C03H C04M 115.7(7) . . ?
C03B C03I C04R 117.8(6) . . ?
C03B C03I C051 122.7(7) . . ?
C04R C03I C051 118.6(7) . . ?
N010 C03J H03J 119.6 . . ?
C03G C03J N010 120.8(7) . . ?
C03G C03J H03J 119.6 . . ?
N013 C03K C02Z 119.2(6) . . ?
N013 C03K H03K 120.4 . . ?
C02Z C03K H03K 120.4 . . ?
N017 C03L C05E 112.4(7) . . ?
C05T C03L N017 120.0(7) . . ?
C05T C03L C05E 127.5(8) . . ?
C03V C03M H03M 119.7 . . ?
C03V C03M C049 120.6(8) . . ?
C049 C03M H03M 119.7 . . ?
C06I N03N Fe04 127.5(6) . . ?
C06I N03N C06Z 118.8(7) . . ?
C06Z N03N Fe04 113.4(5) . . ?
C02O C03O C02N 121.5(6) . . ?
C02O C03O C04N 117.4(7) . . ?
C04N C03O C02N 121.0(6) . . ?
N01A C03P H03P 120.1 . . ?
N01A C03P C04S 119.9(7) . . ?
C04S C03P H03P 120.1 . . ?
N00G C03Q C04C 111.0(6) . . ?
C063 C03Q N00G 122.7(6) . . ?
C063 C03Q C04C 126.3(7) . . ?
C02M C03T C06D 116.2(7) . . ?
C06G C03T C02M 120.7(8) . . ?
C06G C03T C06D 123.1(8) . . ?
N017 C03U H03U 117.2 . . ?
N017 C03U C05D 125.6(8) . . ?
C05D C03U H03U 117.2 . . ?
C03M C03V H03V 120.2 . . ?
C03M C03V C03X 119.7(8) . . ?
C03X C03V H03V 120.2 . . ?
N00N C03W H03W 120.2 . . ?
C05Y C03W N00N 119.7(7) . . ?
C05Y C03W H03W 120.2 . . ?
N00B C03X C03V 120.1(7) . . ?
N00B C03X H03X 119.9 . . ?
C03V C03X H03X 119.9 . . ?
C031 C03Y H03Y 121.2 . . ?
C04S C03Y C031 117.5(6) . . ?
C04S C03Y H03Y 121.2 . . ?
C042 C03Z C023 118.9(6) . . ?
C05K C03Z C023 121.3(6) . . ?
C05K C03Z C042 119.7(6) . . ?
N00K C040 H040 118.5 . . ?
C04H C040 N00K 122.9(7) . . ?
C04H C040 H040 118.5 . . ?
C02A C041 C03C 118.5(7) . . ?
C02A C041 C046 125.3(6) . . ?
C03C C041 C046 116.2(7) . . ?
C03B C042 H042 121.1 . . ?
C03Z C042 C03B 117.7(6) . . ?
C03Z C042 H042 121.1 . . ?
C039 C043 H043 119.8 . . ?
C03D C043 C039 120.4(6) . . ?
C03D C043 H043 119.8 . . ?
C01M C044 C04D 115.0(6) . . ?
C01M C044 C050 120.4(7) . . ?
C050 C044 C04D 124.5(7) . . ?
C03A C045 H045 120.6 . . ?
C03A C045 C04N 118.7(7) . . ?
C04N C045 H045 120.6 . . ?
N019 C046 C041 113.2(7) . . ?
O01K C046 N019 125.6(7) . . ?
O01K C046 C041 121.1(7) . . ?
N00I C047 C03A 115.1(6) . . ?
O012 C047 N00I 121.6(7) . . ?
O012 C047 C03A 123.2(6) . . ?
C01W C048 H048 119.9 . . ?
C04D C048 C01W 120.2(7) . . ?
C04D C048 H048 119.9 . . ?
C01E C049 C03M 117.2(8) . . ?
C01E C049 H049 121.4 . . ?
C03M C049 H049 121.4 . . ?
N016 C04A H04A 120.3 . . ?
C06O C04A N016 119.5(8) . . ?
C06O C04A H04A 120.3 . . ?
C04I C04B C037 116.8(8) . . ?
C04I C04B C06U 117.4(8) . . ?
C06U C04B C037 125.5(8) . . ?
N00E C04C C03Q 114.0(6) . . ?
N00E C04C C06B 124.7(7) . . ?
C06B C04C C03Q 121.3(7) . . ?
C044 C04D H04D 120.3 . . ?
C048 C04D C044 119.3(7) . . ?
C048 C04D H04D 120.3 . . ?
N00Y C04E H04E 120.0 . . ?
C055 C04E N00Y 119.9(8) . . ?
C055 C04E H04E 120.0 . . ?
C055 C04F H04F 119.5 . . ?
C055 C04F C056 121.0(8) . . ?
C056 C04F H04F 119.5 . . ?
N016 C04G C02E 114.3(6) . . ?
N016 C04G C064 121.0(7) . . ?
C064 C04G C02E 124.6(8) . . ?
C040 C04H H04H 119.8 . . ?
C040 C04H C04K 120.3(7) . . ?
C04K C04H H04H 119.8 . . ?
C04B C04I H04I 121.0 . . ?
C04B C04I C04L 118.0(9) . . ?
C04L C04I H04I 121.0 . . ?
N059 N04J H04J 119.2 . . ?
C07K N04J H04J 119.2 . . ?
C07K N04J N059 121.5(8) . . ?
C02C C04K C04H 118.9(7) . . ?
C02C C04K H04K 120.5 . . ?
C04H C04K H04K 120.5 . . ?
C04I C04L H04L 118.9 . . ?
C06N C04L C04I 122.1(9) . . ?
C06N C04L H04L 118.9 . . ?
C03O C04N C045 121.8(7) . . ?
C03O C04N H04N 119.1 . . ?
C045 C04N H04N 119.1 . . ?
C02T C04Q H04Q 119.9 . . ?
C02T C04Q C05X 120.2(7) . . ?
C05X C04Q H04Q 119.9 . . ?
C03I C04R H04R 120.2 . . ?
C03I C04R C05K 119.7(7) . . ?
C05K C04R H04R 120.2 . . ?
C024 C04S C03P 116.9(6) . . ?
C024 C04S C03Y 120.0(6) . . ?
C03Y C04S C03P 122.9(6) . . ?
C02S C04T C03C 121.2(7) . . ?
C02S C04T H04T 119.4 . . ?
C03C C04T H04T 119.4 . . ?
N01Q C04V H04V 119.0 . . ?
N01Q C04V C05W 122.0(7) . . ?
C05W C04V H04V 119.0 . . ?
N028 C04W C02J 115.9(7) . . ?
N028 C04W C060 120.4(7) . . ?
C060 C04W C02J 123.6(7) . . ?
C02E C04X H04X 120.9 . . ?
C062 C04X C02E 118.2(7) . . ?
C062 C04X H04X 120.9 . . ?
N02W N04Z H04Z 119.4 . . ?
C06P N04Z N02W 121.2(8) . . ?
C06P N04Z H04Z 119.4 . . ?
C044 C050 H050 121.9 . . ?
N05F C050 C044 116.2(7) . . ?
N05F C050 H050 121.9 . . ?
N00Q C051 C03I 120.5(7) . . ?
O00W C051 N00Q 121.0(6) . . ?
O00W C051 C03I 118.4(6) . . ?
C04E C055 C04F 123.6(8) . . ?
C04E C055 H055 118.2 . . ?
C04F C055 H055 118.2 . . ?
C02D C056 C04F 113.2(8) . . ?
C02D C056 H056 123.4 . . ?
C04F C056 H056 123.4 . . ?
C02G C057 H057 120.3 . . ?
C02G C057 C05M 119.4(7) . . ?
C05M C057 H057 120.3 . . ?
C05J N059 N04J 116.2(8) . . ?
C02Z C05A H05A 120.6 . . ?
C063 C05A C02Z 118.9(7) . . ?
C063 C05A H05A 120.6 . . ?
C030 C05C H05C 119.9 . . ?
C03F C05C C030 120.2(7) . . ?
C03F C05C H05C 119.9 . . ?
C03U C05D H05D 121.8 . . ?
C06T C05D C03U 116.4(8) . . ?
C06T C05D H05D 121.8 . . ?
N015 C05E C03L 115.2(8) . . ?
N015 C05E C06C 122.1(7) . . ?
C03L C05E C06C 122.6(8) . . ?
C050 N05F N02K 113.6(7) . . ?
C03G C05G H05G 121.0 . . ?
C03G C05G C05I 117.9(8) . . ?
C05I C05G H05G 121.0 . . ?
C038 C05I C05G 117.3(8) . . ?
C038 C05I H05I 121.3 . . ?
C05G C05I H05I 121.3 . . ?
N059 C05J C05W 117.9(8) . . ?
C03Z C05K C04R 122.2(7) . . ?
C03Z C05K H05K 118.9 . . ?
C04R C05K H05K 118.9 . . ?
C02X C05L H05L 122.3 . . ?
C066 C05L C02X 115.3(8) . . ?
C066 C05L H05L 122.3 . . ?
C033 C05M C057 118.5(7) . . ?
C033 C05M H05M 120.8 . . ?
C057 C05M H05M 120.8 . . ?
N028 C05O H05O 119.5 . . ?
C06H C05O N028 121.1(9) . . ?
C06H C05O H05O 119.5 . . ?
C03L C05T H05T 119.9 . . ?
C03L C05T C06T 120.2(9) . . ?
C06T C05T H05T 119.9 . . ?
C05Z C05U N00Z 120.1(6) . . ?
C05Z C05U C052 126.0(6) . . ?
C052 C05U N00Z 113.5(6) . . ?
C04V C05W C05J 117.0(7) . . ?
C04V C05W C075 121.2(7) . . ?
C05J C05W C075 121.8(8) . . ?
C02R C05X C04Q 117.5(7) . . ?
C02R C05X H05X 121.2 . . ?
C04Q C05X H05X 121.2 . . ?
C03W C05Y H05Y 118.0 . . ?
C066 C05Y C03W 123.9(8) . . ?
C066 C05Y H05Y 118.0 . . ?
C05U C05Z H05Z 120.8 . . ?
C05U C05Z C06J 118.3(7) . . ?
C06J C05Z H05Z 120.8 . . ?
C04W C060 H060 120.1 . . ?
C06A C060 C04W 119.7(8) . . ?
C06A C060 H060 120.1 . . ?
C025 C061 H061 119.9 . . ?
C06B C061 C025 120.1(8) . . ?
C06B C061 H061 119.9 . . ?
C02Q C062 C04X 122.6(7) . . ?
C02Q C062 H062 118.7 . . ?
C04X C062 H062 118.7 . . ?
C03Q C063 C05A 120.0(7) . . ?
C03Q C063 H063 120.0 . . ?
C05A C063 H063 120.0 . . ?
C04G C064 H064 120.8 . . ?
C04G C064 C074 118.4(9) . . ?
C074 C064 H064 120.8 . . ?
C05L C066 H066 120.7 . . ?
C05Y C066 C05L 118.6(9) . . ?
C05Y C066 H066 120.7 . . ?
C07L C068 C06E 119.5(9) . . ?
C15 C068 C06E 120.6(10) . . ?
C15 C068 C07L 119.5(10) . . ?
C060 C06A H06A 120.1 . . ?
C060 C06A C06H 119.7(10) . . ?
C06H C06A H06A 120.1 . . ?
C04C C06B C061 116.9(8) . . ?
C04C C06B H06B 121.5 . . ?
C061 C06B H06B 121.5 . . ?
C05E C06C H06C 120.4 . . ?
C06G C06C C05E 119.2(8) . . ?
C06G C06C H06C 120.4 . . ?
N02W C06D C03T 118.1(8) . . ?
N02W C06D H06D 120.9 . . ?
C03T C06D H06D 120.9 . . ?
N01R C06E C068 116.0(8) . . ?
O04U C06E N01R 123.0(8) . . ?
O04U C06E C068 120.9(9) . . ?
C03T C06G C06C 118.6(8) . . ?
C03T C06G H06G 120.7 . . ?
C06C C06G H06G 120.7 . . ?
C05O C06H C06A 121.4(9) . . ?
C05O C06H H06H 119.3 . . ?
C06A C06H H06H 119.3 . . ?
N03N C06I H06I 118.2 . . ?
C07C C06I N03N 123.5(9) . . ?
C07C C06I H06I 118.2 . . ?
C02P C06J C05Z 123.4(8) . . ?
C02P C06J H06J 118.3 . . ?
C05Z C06J H06J 118.3 . . ?
N01Q C06K C06Z 115.1(8) . . ?
N01Q C06K C078 119.5(7) . . ?
C078 C06K C06Z 125.2(8) . . ?
C07D C06L H06L 119.0 . . ?
C07D C06L C15 122.0(10) . . ?
C15 C06L H06L 119.0 . . ?
C04L C06N C07K 119.0(10) . . ?
C06Y C06N C04L 121.4(9) . . ?
C06Y C06N C07K 119.5(11) . . ?
C04A C06O H06O 119.0 . . ?
C074 C06O C04A 122.1(8) . . ?
C074 C06O H06O 119.0 . . ?
O02V C06P N04Z 124.1(7) . . ?
O02V C06P C06F 117.8(9) . . ?
N04Z C06P C06F 118.0(9) . . ?
C06Z C06R H06R 123.8 . . ?
C06Z C06R C07W 112.4(10) . . ?
C07W C06R H06R 123.8 . . ?
C05D C06T C05T 121.0(9) . . ?
C05D C06T H06T 119.5 . . ?
C05T C06T H06T 119.5 . . ?
C04B C06U H06U 118.4 . . ?
C04B C06U C06Y 123.2(8) . . ?
C06Y C06U H06U 118.4 . . ?
N02K C06W C07D 116.0(10) . . ?
O05H C06W N02K 125.3(10) . . ?
O05H C06W C07D 118.4(10) . . ?
C06N C06Y C06U 117.4(10) . . ?
C06N C06Y H06Y 121.3 . . ?
C06U C06Y H06Y 121.3 . . ?
N03N C06Z C06K 115.2(7) . . ?
N03N C06Z C06R 122.5(8) . . ?
C06K C06Z C06R 122.1(9) . . ?
C07D C070 H070 119.7 . . ?
C07L C070 H070 119.7 . . ?
C07L C070 C07D 120.5(11) . . ?
C064 C074 H074 120.7 . . ?
C06O C074 C064 118.6(9) . . ?
C06O C074 H074 120.7 . . ?
C05W C075 H075 124.2 . . ?
C078 C075 C05W 111.6(9) . . ?
C078 C075 H075 124.2 . . ?
C06K C078 H078 116.8 . . ?
C075 C078 C06K 126.3(9) . . ?
C075 C078 H078 116.8 . . ?
C06I C07C H07C 119.0 . . ?
C06I C07C C07W 122.0(10) . . ?
C07W C07C H07C 119.0 . . ?
C06L C07D C06W 123.2(10) . . ?
C070 C07D C06L 118.1(10) . . ?
C070 C07D C06W 118.7(11) . . ?
N04J C07K C06N 119.9(10) . . ?
O05Q C07K N04J 118.5(9) . . ?
O05Q C07K C06N 119.8(10) . . ?
C068 C07L H07L 118.7 . . ?
C070 C07L C068 122.7(11) . . ?
C070 C07L H07L 118.7 . . ?
C084 C07P H07P 120.0 . . ?
C084 C07P C04M 120.0 . . ?
C04M C07P H07P 120.0 . . ?
C07P C084 H084 120.0 . . ?
C07P C084 C06F 120.0 . . ?
C06F C084 H084 120.0 . . ?
C084 C06F C06P 122.7(6) . . ?
C05V C06F C06P 117.1(6) . . ?
C05V C06F C084 120.0 . . ?
C06F C05V H05V 120.0 . . ?
C05S C05V C06F 120.0 . . ?
C05S C05V H05V 120.0 . . ?
C05V C05S H05S 120.0 . . ?
C05V C05S C04M 120.0 . . ?
C04M C05S H05S 120.0 . . ?
C07P C04M C03H 116.4(5) . . ?
C05S C04M C03H 123.5(5) . . ?
C05S C04M C07P 120.0 . . ?
C05R C07R H07R 120.0 . . ?
C05R C07R C06X 120.0 . . ?
C06X C07R H07R 120.0 . . ?
C07R C05R H05R 120.0 . . ?
C027 C05R C07R 120.0 . . ?
C027 C05R H05R 120.0 . . ?
C05R C027 H027 120.0 . . ?
C05R C027 N00X 120.0 . . ?
N00X C027 H027 120.0 . . ?
C027 N00X Fe03 124.9(2) . . ?
C052 N00X Fe03 115.0(2) . . ?
C052 N00X C027 120.0 . . ?
N00X C052 C05U 114.7(4) . . ?
C06X C052 C05U 125.3(4) . . ?
C06X C052 N00X 120.0 . . ?
C07R C06X H06X 120.0 . . ?
C052 C06X C07R 120.0 . . ?
C052 C06X H06X 120.0 . . ?
C06R C07W H07W 119.9 . . ?
C07C C07W C06R 120.2(10) . . ?
C07C C07W H07W 119.9 . . ?
C068 C15 C06L 117.0(10) . . ?
C068 C15 H15 121.5 . . ?
C06L C15 H15 121.5 . . ?

loop_
_geom_bond_atom_site_label_1
_geom_bond_atom_site_label_2
_geom_bond_distance
_geom_bond_site_symmetry_2
_geom_bond_publ_flag
Fe01 N008 1.972(5) . ?
Fe01 N009 1.948(4) . ?
Fe01 N00B 1.978(5) . ?
Fe01 N00C 1.965(5) . ?
Fe01 N00K 1.966(5) . ?
Fe01 N00Y 1.953(6) . ?
Fe02 N00E 1.959(5) . ?
Fe02 N00G 1.945(5) . ?
Fe02 N00H 1.982(5) . ?
Fe02 N00O 1.981(5) . ?
Fe02 N00S 1.949(5) . ?
Fe02 N016 1.977(6) . ?
Fe03 N00D 1.951(5) . ?
Fe03 N00M 1.981(5) . ?
Fe03 N00N 1.982(5) . ?
Fe03 N00Z 1.926(5) . ?
Fe03 N010 1.955(5) . ?
Fe03 N00X 1.950(3) . ?
Fe04 N00A 1.970(5) . ?
Fe04 N015 1.939(7) . ?
Fe04 N017 1.954(6) . ?
Fe04 N01Q 1.975(6) . ?
Fe04 N028 1.986(7) . ?
Fe04 N03N 1.966(6) . ?
O005 C023 1.237(8) . ?
O006 C02H 1.233(8) . ?
O007 C02N 1.217(8) . ?
N008 C01M 1.356(8) . ?
N008 C01W 1.342(8) . ?
N009 C020 1.359(7) . ?
N009 C02F 1.363(7) . ?
N00A C00T 1.325(8) . ?
N00A C02J 1.388(8) . ?
N00B C01E 1.337(9) . ?
N00B C03X 1.357(8) . ?
N00C C01Z 1.336(8) . ?
N00C C021 1.354(7) . ?
N00D C01S 1.334(8) . ?
N00D C02R 1.353(8) . ?
N00E C01O 1.357(8) . ?
N00E C04C 1.332(9) . ?
O00F C03H 1.211(9) . ?
N00G C01X 1.352(8) . ?
N00G C03Q 1.371(8) . ?
N00H C018 1.344(8) . ?
N00H C02B 1.383(8) . ?
N00I H00I 0.8800 . ?
N00I N013 1.351(7) . ?
N00I C047 1.376(8) . ?
N00J C01H 1.258(8) . ?
N00J N01R 1.404(8) . ?
N00K C029 1.355(8) . ?
N00K C040 1.362(8) . ?
N00L N01F 1.408(7) . ?
N00L C036 1.247(8) . ?
N00M C024 1.379(8) . ?
N00M C026 1.350(8) . ?
N00N C02X 1.304(8) . ?
N00N C03W 1.373(8) . ?
N00O C02I 1.335(8) . ?
N00O C033 1.348(8) . ?
N00P N01J 1.398(8) . ?
N00P C01T 1.252(8) . ?
N00Q H00Q 0.8800 . ?
N00Q N00V 1.408(7) . ?
N00Q C051 1.304(8) . ?
N00R H00R 0.8800 . ?
N00R N01A 1.369(8) . ?
N00R C037 1.384(9) . ?
N00S C01V 1.349(7) . ?
N00S C02E 1.372(8) . ?
C00T H00T 0.9500 . ?
C00T C01U 1.385(9) . ?
N00U N014 1.404(7) . ?
N00U C01Y 1.247(8) . ?
N00V C034 1.265(8) . ?
O00W C051 1.247(9) . ?
N00Y C02D 1.338(8) . ?
N00Y C04E 1.426(9) . ?
N00Z C01I 1.369(7) . ?
N00Z C05U 1.431(8) . ?
N010 C038 1.354(9) . ?
N010 C03J 1.408(9) . ?
O011 C037 1.232(9) . ?
O012 C047 1.195(8) . ?
N013 C03K 1.297(8) . ?
N014 H014 0.8800 . ?
N014 C023 1.320(8) . ?
N015 C02M 1.391(9) . ?
N015 C05E 1.363(9) . ?
N016 C04A 1.379(9) . ?
N016 C04G 1.351(9) . ?
N017 C03L 1.401(10) . ?
N017 C03U 1.328(9) . ?
C018 H018 0.9500 . ?
C018 C01L 1.317(9) . ?
N019 H019 0.8800 . ?
N019 N01B 1.403(8) . ?
N019 C046 1.367(9) . ?
N01A C03P 1.270(8) . ?
N01B C032 1.291(9) . ?
N01C H01C 0.8800 . ?
N01C N01P 1.384(7) . ?
N01C C02N 1.312(8) . ?
C01D H01D 0.9500 . ?
C01D C01N 1.417(9) . ?
C01D C02J 1.315(9) . ?
C01E C01W 1.511(10) . ?
C01E C049 1.355(9) . ?
N01F H01F 0.8800 . ?
N01F C02H 1.334(8) . ?
C01H H01H 0.9500 . ?
C01H C01U 1.434(9) . ?
C01I H01I 0.9500 . ?
C01I C02P 1.367(9) . ?
N01J H01J 0.8800 . ?
N01J C03H 1.299(10) . ?
O01K C046 1.193(9) . ?
C01L C01T 1.463(9) . ?
C01L C02U 1.411(9) . ?
C01M H01M 0.9500 . ?
C01M C044 1.373(9) . ?
C01N H01N 0.9500 . ?
C01N C01U 1.367(9) . ?
C01O H01O 0.9500 . ?
C01O C025 1.381(10) . ?
N01P C02Y 1.299(8) . ?
N01Q C04V 1.374(9) . ?
N01Q C06K 1.327(10) . ?
N01R H01R 0.8800 . ?
N01R C06E 1.382(11) . ?
C01S H01S 0.9500 . ?
C01S C02T 1.389(9) . ?
C01T H01T 0.9500 . ?
C01V H01V 0.9500 . ?
C01V C02Q 1.397(9) . ?
C01W C048 1.394(10) . ?
C01X H01X 0.9500 . ?
C01X C02Z 1.356(9) . ?
C01Y H01Y 0.9500 . ?
C01Y C02P 1.468(9) . ?
C01Z C02D 1.445(9) . ?
C01Z C03F 1.393(10) . ?
C020 H020 0.9500 . ?
C020 C039 1.357(8) . ?
C021 H021 0.9500 . ?
C021 C030 1.376(8) . ?
C022 H022 0.9500 . ?
C022 C02A 1.389(9) . ?
C022 C02S 1.375(9) . ?
C023 C03Z 1.501(9) . ?
C024 H024 0.9500 . ?
C024 C04S 1.340(8) . ?
C025 H025 0.9500 . ?
C025 C061 1.426(12) . ?
C026 C031 1.341(9) . ?
C026 C038 1.454(9) . ?
N028 C04W 1.303(9) . ?
N028 C05O 1.440(10) . ?
C029 C02C 1.444(9) . ?
C029 C02F 1.426(8) . ?
C02A H02A 0.9500 . ?
C02A C041 1.359(10) . ?
C02B C02I 1.488(9) . ?
C02B C03E 1.344(9) . ?
C02C H02C 0.9500 . ?
C02C C04K 1.375(10) . ?
C02D C056 1.401(10) . ?
C02E C04G 1.437(9) . ?
C02E C04X 1.396(10) . ?
C02F C03D 1.399(9) . ?
C02G H02G 0.9500 . ?
C02G C02I 1.374(9) . ?
C02G C057 1.368(10) . ?
C02H C02S 1.498(9) . ?
C02J C04W 1.468(10) . ?
N02K H02K 0.8800 . ?
N02K N05F 1.437(10) . ?
N02K C06W 1.378(13) . ?
C02L H02L 0.9500 . ?
C02L C02O 1.356(9) . ?
C02L C03A 1.415(10) . ?
C02M H02M 0.9500 . ?
C02M C03T 1.371(11) . ?
C02N C03O 1.463(10) . ?
C02O H02O 0.9500 . ?
C02O C03O 1.364(9) . ?
C02P C06J 1.335(10) . ?
C02Q C036 1.434(9) . ?
C02Q C062 1.364(10) . ?
C02R C02X 1.477(9) . ?
C02R C05X 1.407(10) . ?
C02S C04T 1.355(9) . ?
C02T C032 1.468(10) . ?
C02T C04Q 1.377(10) . ?
C02U H02U 0.9500 . ?
C02U C03E 1.412(9) . ?
O02V C06P 1.308(12) . ?
N02W N04Z 1.367(9) . ?
N02W C06D 1.234(11) . ?
C02X C05L 1.441(11) . ?
C02Y H02Y 0.9500 . ?
C02Y C030 1.441(9) . ?
C02Z C03K 1.474(9) . ?
C02Z C05A 1.402(10) . ?
C030 C05C 1.397(10) . ?
C031 H031 0.9500 . ?
C031 C03Y 1.414(10) . ?
C032 H032 0.9500 . ?
C033 H033 0.9500 . ?
C033 C05M 1.339(10) . ?
C034 H034 0.9500 . ?
C034 C039 1.461(9) . ?
C036 H036 0.9500 . ?
C037 C04B 1.429(11) . ?
C038 C05I 1.416(10) . ?
C039 C043 1.393(9) . ?
C03A C045 1.404(10) . ?
C03A C047 1.483(10) . ?
C03B H03B 0.9500 . ?
C03B C03I 1.358(10) . ?
C03B C042 1.424(9) . ?
C03C H03C 0.9500 . ?
C03C C041 1.425(10) . ?
C03C C04T 1.401(10) . ?
C03D H03D 0.9500 . ?
C03D C043 1.358(9) . ?
C03E H03E 0.9500 . ?
C03F H03F 0.9500 . ?
C03F C05C 1.381(10) . ?
C03G H03G 0.9500 . ?
C03G C03J 1.299(11) . ?
C03G C05G 1.381(12) . ?
C03H C04M 1.536(10) . ?
C03I C04R 1.388(10) . ?
C03I C051 1.468(10) . ?
C03J H03J 0.9500 . ?
C03K H03K 0.9500 . ?
C03L C05E 1.402(11) . ?
C03L C05T 1.382(10) . ?
C03M H03M 0.9500 . ?
C03M C03V 1.340(11) . ?
C03M C049 1.377(11) . ?
N03N C06I 1.366(10) . ?
N03N C06Z 1.368(11) . ?
C03O C04N 1.365(10) . ?
C03P H03P 0.9500 . ?
C03P C04S 1.456(10) . ?
C03Q C04C 1.518(10) . ?
C03Q C063 1.318(10) . ?
C03T C06D 1.499(11) . ?
C03T C06G 1.344(11) . ?
C03U H03U 0.9500 . ?
C03U C05D 1.412(11) . ?
C03V H03V 0.9500 . ?
C03V C03X 1.402(10) . ?
C03W H03W 0.9500 . ?
C03W C05Y 1.347(11) . ?
C03X H03X 0.9500 . ?
C03Y H03Y 0.9500 . ?
C03Y C04S 1.403(9) . ?
C03Z C042 1.379(9) . ?
C03Z C05K 1.346(10) . ?
C040 H040 0.9500 . ?
C040 C04H 1.349(10) . ?
C041 C046 1.507(10) . ?
C042 H042 0.9500 . ?
C043 H043 0.9500 . ?
C044 C04D 1.472(10) . ?
C044 C050 1.382(10) . ?
C045 H045 0.9500 . ?
C045 C04N 1.421(10) . ?
C048 H048 0.9500 . ?
C048 C04D 1.332(10) . ?
C049 H049 0.9500 . ?
C04A H04A 0.9500 . ?
C04A C06O 1.362(12) . ?
C04B C04I 1.383(11) . ?
C04B C06U 1.413(12) . ?
C04C C06B 1.389(11) . ?
C04D H04D 0.9500 . ?
C04E H04E 0.9500 . ?
C04E C055 1.302(11) . ?
C04F H04F 0.9500 . ?
C04F C055 1.321(12) . ?
C04F C056 1.451(12) . ?
C04G C064 1.367(11) . ?
C04H H04H 0.9500 . ?
C04H C04K 1.384(10) . ?
C04I H04I 0.9500 . ?
C04I C04L 1.431(12) . ?
N04J H04J 0.8800 . ?
N04J N059 1.363(9) . ?
N04J C07K 1.354(12) . ?
C04K H04K 0.9500 . ?
C04L H04L 0.9500 . ?
C04L C06N 1.387(13) . ?
C04N H04N 0.9500 . ?
C04Q H04Q 0.9500 . ?
C04Q C05X 1.408(10) . ?
C04R H04R 0.9500 . ?
C04R C05K 1.390(10) . ?
C04T H04T 0.9500 . ?
O04U C06E 1.129(10) . ?
C04V H04V 0.9500 . ?
C04V C05W 1.373(10) . ?
C04W C060 1.420(10) . ?
C04X H04X 0.9500 . ?
C04X C062 1.370(10) . ?
N04Z H04Z 0.8800 . ?
N04Z C06P 1.318(12) . ?
C050 H050 0.9500 . ?
C050 N05F 1.329(10) . ?
C055 H055 0.9500 . ?
C056 H056 0.9500 . ?
C057 H057 0.9500 . ?
C057 C05M 1.379(11) . ?
N059 C05J 1.308(11) . ?
C05A H05A 0.9500 . ?
C05A C063 1.390(10) . ?
C05C H05C 0.9500 . ?
C05D H05D 0.9500 . ?
C05D C06T 1.341(12) . ?
C05E C06C 1.412(12) . ?
C05G H05G 0.9500 . ?
C05G C05I 1.436(11) . ?
O05H C06W 1.313(13) . ?
C05I H05I 0.9500 . ?
C05J C05W 1.442(11) . ?
C05K H05K 0.9500 . ?
C05L H05L 0.9500 . ?
C05L C066 1.392(11) . ?
C05M H05M 0.9500 . ?
C05O H05O 0.9500 . ?
C05O C06H 1.231(12) . ?
O05Q C07K 1.271(12) . ?
C05T H05T 0.9500 . ?
C05T C06T 1.388(12) . ?
C05U C05Z 1.359(10) . ?
C05U C052 1.390(7) . ?
C05W C075 1.481(12) . ?
C05X H05X 0.9500 . ?
C05Y H05Y 0.9500 . ?
C05Y C066 1.330(12) . ?
C05Z H05Z 0.9500 . ?
C05Z C06J 1.385(11) . ?
C060 H060 0.9500 . ?
C060 C06A 1.269(10) . ?
C061 H061 0.9500 . ?
C061 C06B 1.412(12) . ?
C062 H062 0.9500 . ?
C063 H063 0.9500 . ?
C064 H064 0.9500 . ?
C064 C074 1.442(12) . ?
C066 H066 0.9500 . ?
C068 C06E 1.502(13) . ?
C068 C07L 1.417(14) . ?
C068 C15 1.338(13) . ?
C06A H06A 0.9500 . ?
C06A C06H 1.415(13) . ?
C06B H06B 0.9500 . ?
C06C H06C 0.9500 . ?
C06C C06G 1.398(11) . ?
C06D H06D 0.9500 . ?
C06G H06G 0.9500 . ?
C06H H06H 0.9500 . ?
C06I H06I 0.9500 . ?
C06I C07C 1.314(12) . ?
C06J H06J 0.9500 . ?
C06K C06Z 1.421(12) . ?
C06K C078 1.409(12) . ?
C06L H06L 0.9500 . ?
C06L C07D 1.384(14) . ?
C06L C15 1.465(14) . ?
C06N C06Y 1.326(13) . ?
C06N C07K 1.442(14) . ?
C06O H06O 0.9500 . ?
C06O C074 1.323(13) . ?
C06P C06F 1.518(7) . ?
C06R H06R 0.9500 . ?
C06R C06Z 1.425(13) . ?
C06R C07W 1.541(15) . ?
C06T H06T 0.9500 . ?
C06U H06U 0.9500 . ?
C06U C06Y 1.438(13) . ?
C06W C07D 1.419(14) . ?
C06Y H06Y 0.9500 . ?
C070 H070 0.9500 . ?
C070 C07D 1.369(14) . ?
C070 C07L 1.345(14) . ?
C074 H074 0.9500 . ?
C075 H075 0.9500 . ?
C075 C078 1.363(12) . ?
C078 H078 0.9500 . ?
C07C H07C 0.9500 . ?
C07C C07W 1.317(14) . ?
C07L H07L 0.9500 . ?
C07P H07P 0.9500 . ?
C07P C084 1.3900 . ?
C07P C04M 1.3900 . ?
C084 H084 0.9500 . ?
C084 C06F 1.3900 . ?
C06F C05V 1.3900 . ?
C05V H05V 0.9500 . ?
C05V C05S 1.3900 . ?
C05S H05S 0.9500 . ?
C05S C04M 1.3900 . ?
C07R H07R 0.9500 . ?
C07R C05R 1.3900 . ?
C07R C06X 1.3900 . ?
C05R H05R 0.9500 . ?
C05R C027 1.3900 . ?
C027 H027 0.9500 . ?
C027 N00X 1.3900 . ?
N00X C052 1.3900 . ?
C052 C06X 1.3900 . ?
C06X H06X 0.9500 . ?
C07W H07W 0.9500 . ?
C15 H15 0.9500 . ?

loop_
_geom_torsion_atom_site_label_1
_geom_torsion_atom_site_label_2
_geom_torsion_atom_site_label_3
_geom_torsion_atom_site_label_4
_geom_torsion
_geom_torsion_site_symmetry_1
_geom_torsion_site_symmetry_2
_geom_torsion_site_symmetry_3
_geom_torsion_site_symmetry_4
_geom_torsion_publ_flag
Fe01 N008 C01M C044 -170.3(5) . . . . ?
Fe01 N008 C01W C01E -8.8(6) . . . . ?
Fe01 N008 C01W C048 172.6(5) . . . . ?
Fe01 N009 C020 C039 176.6(5) . . . . ?
Fe01 N009 C02F C029 2.0(7) . . . . ?
Fe01 N009 C02F C03D -176.7(5) . . . . ?
Fe01 N00B C01E C01W -2.8(7) . . . . ?
Fe01 N00B C01E C049 178.5(5) . . . . ?
Fe01 N00B C03X C03V 178.8(5) . . . . ?
Fe01 N00C C01Z C02D 3.8(7) . . . . ?
Fe01 N00C C01Z C03F -177.6(5) . . . . ?
Fe01 N00C C021 C030 176.0(5) . . . . ?
Fe01 N00K C029 C02C 177.7(5) . . . . ?
Fe01 N00K C029 C02F -5.0(7) . . . . ?
Fe01 N00K C040 C04H -177.7(6) . . . . ?
Fe01 N00Y C02D C01Z 1.5(7) . . . . ?
Fe01 N00Y C02D C056 -179.9(6) . . . . ?
Fe01 N00Y C04E C055 -178.9(6) . . . . ?
Fe02 N00E C01O C025 -178.2(6) . . . . ?
Fe02 N00E C04C C03Q -2.3(8) . . . . ?
Fe02 N00E C04C C06B -179.2(7) . . . . ?
Fe02 N00G C01X C02Z 173.4(5) . . . . ?
Fe02 N00G C03Q C04C 4.0(7) . . . . ?
Fe02 N00G C03Q C063 -175.9(6) . . . . ?
Fe02 N00H C018 C01L 168.4(5) . . . . ?
Fe02 N00H C02B C02I 3.6(6) . . . . ?
Fe02 N00H C02B C03E -169.3(5) . . . . ?
Fe02 N00O C02I C02B -10.8(7) . . . . ?
Fe02 N00O C02I C02G 171.2(5) . . . . ?
Fe02 N00O C033 C05M -170.2(6) . . . . ?
Fe02 N00S C01V C02Q -172.0(5) . . . . ?
Fe02 N00S C02E C04G -9.9(7) . . . . ?
Fe02 N00S C02E C04X 174.5(6) . . . . ?
Fe02 N016 C04A C06O 174.6(6) . . . . ?
Fe02 N016 C04G C02E -0.4(8) . . . . ?
Fe02 N016 C04G C064 -176.6(6) . . . . ?
Fe03 N00D C01S C02T 174.5(4) . . . . ?
Fe03 N00D C02R C02X 6.7(6) . . . . ?
Fe03 N00D C02R C05X -175.6(5) . . . . ?
Fe03 N00M C024 C04S -171.0(5) . . . . ?
Fe03 N00M C026 C031 172.0(6) . . . . ?
Fe03 N00M C026 C038 -11.8(7) . . . . ?
Fe03 N00N C02X C02R -6.0(7) . . . . ?
Fe03 N00N C02X C05L 174.4(6) . . . . ?
Fe03 N00N C03W C05Y -175.8(5) . . . . ?
Fe03 N00Z C01I C02P 176.6(5) . . . . ?
Fe03 N00Z C05U C05Z -174.0(7) . . . . ?
Fe03 N00Z C05U C052 -0.8(8) . . . . ?
Fe03 N010 C038 C026 7.6(8) . . . . ?
Fe03 N010 C038 C05I -173.5(6) . . . . ?
Fe03 N010 C03J C03G 172.0(6) . . . . ?
Fe03 N00X C052 C05U -4.3(6) . . . . ?
Fe03 N00X C052 C06X 176.5(3) . . . . ?
Fe04 N00A C00T C01U -171.2(4) . . . . ?
Fe04 N00A C02J C01D 173.1(5) . . . . ?
Fe04 N00A C02J C04W -6.7(6) . . . . ?
Fe04 N015 C02M C03T 178.7(6) . . . . ?
Fe04 N015 C05E C03L -0.4(9) . . . . ?
Fe04 N015 C05E C06C -177.4(6) . . . . ?
Fe04 N017 C03L C05E -2.7(8) . . . . ?
Fe04 N017 C03L C05T -179.0(6) . . . . ?
Fe04 N017 C03U C05D -178.8(6) . . . . ?
Fe04 N01Q C04V C05W 177.7(6) . . . . ?
Fe04 N01Q C06K C06Z 4.4(11) . . . . ?
Fe04 N01Q C06K C078 -179.4(7) . . . . ?
Fe04 N028 C04W C02J -1.4(8) . . . . ?
Fe04 N028 C04W C060 176.3(5) . . . . ?
Fe04 N028 C05O C06H -175.7(8) . . . . ?
Fe04 N03N C06I C07C 178.2(8) . . . . ?
Fe04 N03N C06Z C06K 2.3(11) . . . . ?
Fe04 N03N C06Z C06R 177.1(8) . . . . ?
O005 C023 C03Z C042 -27.5(10) . . . . ?
O005 C023 C03Z C05K 149.4(8) . . . . ?
O006 C02H C02S C022 -33.1(9) . . . . ?
O006 C02H C02S C04T 145.0(7) . . . . ?
O007 C02N C03O C02O -30.6(10) . . . . ?
O007 C02N C03O C04N 145.5(7) . . . . ?
N008 C01M C044 C04D -0.1(10) . . . . ?
N008 C01M C044 C050 175.8(6) . . . . ?
N008 C01W C048 C04D -2.5(11) . . . . ?
N009 C020 C039 C034 -177.8(6) . . . . ?
N009 C020 C039 C043 1.7(10) . . . . ?
N009 C02F C03D C043 -1.7(10) . . . . ?
N00A C00T C01U C01H -179.2(5) . . . . ?
N00A C00T C01U C01N -2.5(8) . . . . ?
N00A C02J C04W N028 5.3(8) . . . . ?
N00A C02J C04W C060 -172.3(6) . . . . ?
N00B C01E C01W N008 7.4(8) . . . . ?
N00B C01E C01W C048 -173.9(6) . . . . ?
N00B C01E C049 C03M 0.4(11) . . . . ?
N00C C01Z C02D N00Y -3.5(8) . . . . ?
N00C C01Z C02D C056 177.9(6) . . . . ?
N00C C01Z C03F C05C 0.7(11) . . . . ?
N00C C021 C030 C02Y -177.7(6) . . . . ?
N00C C021 C030 C05C 1.3(10) . . . . ?
N00D C01S C02T C032 179.2(5) . . . . ?
N00D C01S C02T C04Q 3.2(9) . . . . ?
N00D C02R C02X N00N -0.4(8) . . . . ?
N00D C02R C02X C05L 179.2(6) . . . . ?
N00D C02R C05X C04Q -2.3(10) . . . . ?
N00E C01O C025 C061 2.1(12) . . . . ?
N00E C04C C06B C061 -5.9(13) . . . . ?
O00F C03H C04M C07P -6.2(9) . . . . ?
O00F C03H C04M C05S 169.9(6) . . . . ?
N00G C01X C02Z C03K -178.0(6) . . . . ?
N00G C01X C02Z C05A 1.6(10) . . . . ?
N00G C03Q C04C N00E -1.1(9) . . . . ?
N00G C03Q C04C C06B 175.9(7) . . . . ?
N00G C03Q C063 C05A 2.1(12) . . . . ?
N00H C018 C01L C01T -177.3(6) . . . . ?
N00H C018 C01L C02U 4.2(10) . . . . ?
N00H C02B C02I N00O 4.7(7) . . . . ?
N00H C02B C02I C02G -177.3(6) . . . . ?
N00H C02B C03E C02U -3.6(9) . . . . ?
N00I N013 C03K C02Z 178.5(6) . . . . ?
N00J C01H C01U C00T -175.8(5) . . . . ?
N00J C01H C01U C01N 7.7(9) . . . . ?
N00J N01R C06E O04U -3.9(15) . . . . ?
N00J N01R C06E C068 173.5(7) . . . . ?
N00K C029 C02C C04K 0.4(10) . . . . ?
N00K C029 C02F N009 2.0(8) . . . . ?
N00K C029 C02F C03D -179.4(6) . . . . ?
N00K C040 C04H C04K 0.1(12) . . . . ?
N00L N01F C02H O006 -6.5(10) . . . . ?
N00L N01F C02H C02S 173.4(5) . . . . ?
N00M C024 C04S C03P 178.4(6) . . . . ?
N00M C024 C04S C03Y 2.9(10) . . . . ?
N00M C026 C031 C03Y -2.1(11) . . . . ?
N00M C026 C038 N010 2.8(9) . . . . ?
N00M C026 C038 C05I -176.0(7) . . . . ?
N00N C02X C05L C066 -1.6(11) . . . . ?
N00N C03W C05Y C066 5.8(13) . . . . ?
N00O C033 C05M C057 0.2(12) . . . . ?
N00P N01J C03H O00F -7.3(12) . . . . ?
N00P N01J C03H C04M 171.6(6) . . . . ?
N00Q N00V C034 C039 175.5(6) . . . . ?
N00R N01A C03P C04S 179.9(6) . . . . ?
N00R C037 C04B C04I -175.8(8) . . . . ?
N00R C037 C04B C06U 10.1(14) . . . . ?
N00S C01V C02Q C036 178.7(6) . . . . ?
N00S C01V C02Q C062 2.1(10) . . . . ?
N00S C02E C04G N016 6.5(9) . . . . ?
N00S C02E C04G C064 -177.4(7) . . . . ?
N00S C02E C04X C062 -5.6(11) . . . . ?
C00T N00A C02J C01D -1.1(8) . . . . ?
C00T N00A C02J C04W 179.1(5) . . . . ?
N00U N014 C023 O005 -4.1(10) . . . . ?
N00U N014 C023 C03Z 176.7(6) . . . . ?
N00U C01Y C02P C01I -178.1(7) . . . . ?
N00U C01Y C02P C06J 5.5(12) . . . . ?
N00V N00Q C051 O00W -10.8(12) . . . . ?
N00V N00Q C051 C03I 170.7(7) . . . . ?
N00V C034 C039 C020 163.8(7) . . . . ?
N00V C034 C039 C043 -15.6(10) . . . . ?
N00Y C02D C056 C04F 1.1(11) . . . . ?
N00Y C04E C055 C04F -3.9(14) . . . . ?
N00Z C01I C02P C01Y -176.8(6) . . . . ?
N00Z C01I C02P C06J -0.2(11) . . . . ?
N00Z C05U C05Z C06J -5.7(14) . . . . ?
N00Z C05U C052 N00X 3.3(8) . . . . ?
N00Z C05U C052 C06X -177.6(4) . . . . ?
N010 C038 C05I C05G -4.2(11) . . . . ?
O011 C037 C04B C04I 4.8(13) . . . . ?
O011 C037 C04B C06U -169.3(9) . . . . ?
N013 N00I C047 O012 -0.2(10) . . . . ?
N013 N00I C047 C03A 175.8(6) . . . . ?
N014 N00U C01Y C02P -176.6(6) . . . . ?
N014 C023 C03Z C042 151.7(7) . . . . ?
N014 C023 C03Z C05K -31.4(10) . . . . ?
N015 C02M C03T C06D -177.9(6) . . . . ?
N015 C02M C03T C06G 2.8(12) . . . . ?
N015 C05E C06C C06G -5.2(13) . . . . ?
N016 C04A C06O C074 8.6(14) . . . . ?
N016 C04G C064 C074 -3.7(12) . . . . ?
N017 C03L C05E N015 2.0(10) . . . . ?
N017 C03L C05E C06C 178.9(7) . . . . ?
N017 C03L C05T C06T -6.2(13) . . . . ?
N017 C03U C05D C06T 2.6(13) . . . . ?
C018 N00H C02B C02I -179.3(5) . . . . ?
C018 N00H C02B C03E 7.7(8) . . . . ?
C018 C01L C01T N00P 176.9(6) . . . . ?
C018 C01L C02U C03E 0.5(9) . . . . ?
N019 N01B C032 C02T -179.2(5) . . . . ?
N01A N00R C037 O011 -2.7(11) . . . . ?
N01A N00R C037 C04B 177.9(7) . . . . ?
N01A C03P C04S C024 -171.6(7) . . . . ?
N01A C03P C04S C03Y 3.9(11) . . . . ?
N01B N019 C046 O01K -3.1(11) . . . . ?
N01B N019 C046 C041 174.1(6) . . . . ?
N01C N01P C02Y C030 -179.1(6) . . . . ?
N01C C02N C03O C02O 149.1(7) . . . . ?
N01C C02N C03O C04N -34.8(10) . . . . ?
C01D C01N C01U C00T 2.0(8) . . . . ?
C01D C01N C01U C01H 178.6(5) . . . . ?
C01D C02J C04W N028 -174.5(6) . . . . ?
C01D C02J C04W C060 7.9(10) . . . . ?
C01E N00B C03X C03V -6.6(10) . . . . ?
C01E C01W C048 C04D 179.0(7) . . . . ?
N01F N00L C036 C02Q 177.4(6) . . . . ?
N01F C02H C02S C022 147.0(6) . . . . ?
N01F C02H C02S C04T -34.9(9) . . . . ?
C01H N00J N01R C06E 176.9(7) . . . . ?
C01I N00Z C05U C05Z 2.9(11) . . . . ?
C01I N00Z C05U C052 176.1(6) . . . . ?
C01I C02P C06J C05Z -2.8(14) . . . . ?
N01J N00P C01T C01L 177.2(6) . . . . ?
N01J C03H C04M C07P 174.8(5) . . . . ?
N01J C03H C04M C05S -9.1(9) . . . . ?
C01L C02U C03E C02B -0.6(9) . . . . ?
C01M N008 C01W C01E 179.5(5) . . . . ?
C01M N008 C01W C048 0.9(9) . . . . ?
C01M C044 C04D C048 -1.5(11) . . . . ?
C01M C044 C050 N05F -160.0(7) . . . . ?
C01N C01D C02J N00A 0.8(9) . . . . ?
C01N C01D C02J C04W -179.5(6) . . . . ?
C01O N00E C04C C03Q -177.2(6) . . . . ?
C01O N00E C04C C06B 5.9(11) . . . . ?
C01O C025 C061 C06B -2.0(13) . . . . ?
N01P N01C C02N O007 0.7(10) . . . . ?
N01P N01C C02N C03O -178.9(6) . . . . ?
N01P C02Y C030 C021 -174.3(6) . . . . ?
N01P C02Y C030 C05C 6.7(10) . . . . ?
N01Q C04V C05W C05J 179.2(8) . . . . ?
N01Q C04V C05W C075 2.7(13) . . . . ?
N01Q C06K C06Z N03N -4.5(13) . . . . ?
N01Q C06K C06Z C06R -179.3(9) . . . . ?
N01Q C06K C078 C075 1.1(16) . . . . ?
N01R N00J C01H C01U 177.7(5) . . . . ?
C01S N00D C02R C02X -176.9(5) . . . . ?
C01S N00D C02R C05X 0.8(8) . . . . ?
C01S C02T C032 N01B 167.8(6) . . . . ?
C01S C02T C04Q C05X -4.6(10) . . . . ?
C01T N00P N01J C03H -178.9(7) . . . . ?
C01T C01L C02U C03E -178.0(6) . . . . ?
C01V N00S C02E C04G 176.4(6) . . . . ?
C01V N00S C02E C04X 0.7(9) . . . . ?
C01V C02Q C036 N00L -176.0(6) . . . . ?
C01V C02Q C062 C04X -7.3(11) . . . . ?
C01W N008 C01M C044 0.4(9) . . . . ?
C01W C01E C049 C03M -178.2(7) . . . . ?
C01W C048 C04D C044 2.7(11) . . . . ?
C01X N00G C03Q C04C 177.6(6) . . . . ?
C01X N00G C03Q C063 -2.3(10) . . . . ?
C01X C02Z C03K N013 156.5(7) . . . . ?
C01X C02Z C05A C063 -1.8(11) . . . . ?
C01Y N00U N014 C023 178.6(6) . . . . ?
C01Y C02P C06J C05Z 173.6(8) . . . . ?
C01Z N00C C021 C030 1.0(9) . . . . ?
C01Z C02D C056 C04F 179.5(7) . . . . ?
C01Z C03F C05C C030 1.7(11) . . . . ?
C020 N009 C02F C029 -178.0(5) . . . . ?
C020 N009 C02F C03D 3.3(9) . . . . ?
C020 C039 C043 C03D 0.3(10) . . . . ?
C021 N00C C01Z C02D 179.4(5) . . . . ?
C021 N00C C01Z C03F -2.1(9) . . . . ?
C021 C030 C05C C03F -2.6(10) . . . . ?
C022 C02A C041 C03C 2.3(10) . . . . ?
C022 C02A C041 C046 -178.0(6) . . . . ?
C022 C02S C04T C03C -1.6(10) . . . . ?
C023 C03Z C042 C03B 180.0(6) . . . . ?
C023 C03Z C05K C04R 177.6(8) . . . . ?
C024 N00M C026 C031 1.1(10) . . . . ?
C024 N00M C026 C038 177.3(6) . . . . ?
C025 C061 C06B C04C 3.8(14) . . . . ?
C026 N00M C024 C04S -1.5(9) . . . . ?
C026 C031 C03Y C04S 3.3(11) . . . . ?
C026 C038 C05I C05G 174.5(7) . . . . ?
N028 C04W C060 C06A -1.3(11) . . . . ?
N028 C05O C06H C06A 0.4(15) . . . . ?
C029 N00K C040 C04H 0.3(11) . . . . ?
C029 C02C C04K C04H 0.1(11) . . . . ?
C029 C02F C03D C043 179.8(7) . . . . ?
C02A C022 C02S C02H 178.4(6) . . . . ?
C02A C022 C02S C04T 0.4(9) . . . . ?
C02A C041 C046 N019 18.8(10) . . . . ?
C02A C041 C046 O01K -163.9(8) . . . . ?
C02B N00H C018 C01L -8.2(9) . . . . ?
C02C C029 C02F N009 179.1(6) . . . . ?
C02C C029 C02F C03D -2.3(11) . . . . ?
C02D N00Y C04E C055 2.2(10) . . . . ?
C02D C01Z C03F C05C 179.2(7) . . . . ?
C02E N00S C01V C02Q 1.0(9) . . . . ?
C02E C04G C064 C074 -179.5(8) . . . . ?
C02E C04X C062 C02Q 9.1(12) . . . . ?
C02F N009 C020 C039 -3.4(9) . . . . ?
C02F C029 C02C C04K -176.6(7) . . . . ?
C02F C03D C043 C039 -0.2(11) . . . . ?
C02G C057 C05M C033 -0.6(11) . . . . ?
C02H C02S C04T C03C -179.6(6) . . . . ?
C02I N00O C033 C05M 0.3(10) . . . . ?
C02I C02B C03E C02U -175.6(6) . . . . ?
C02I C02G C057 C05M 0.5(11) . . . . ?
C02J N00A C00T C01U 2.0(8) . . . . ?
C02J C01D C01N C01U -1.3(9) . . . . ?
C02J C04W C060 C06A 176.2(7) . . . . ?
N02K C06W C07D C06L 32.2(17) . . . . ?
N02K C06W C07D C070 -145.3(11) . . . . ?
C02L C02O C03O C02N -179.0(7) . . . . ?
C02L C02O C03O C04N 4.8(11) . . . . ?
C02L C03A C045 C04N 4.2(10) . . . . ?
C02L C03A C047 N00I 17.9(10) . . . . ?
C02L C03A C047 O012 -166.1(8) . . . . ?
C02M N015 C05E C03L -180.0(7) . . . . ?
C02M N015 C05E C06C 3.1(11) . . . . ?
C02M C03T C06D N02W 171.6(8) . . . . ?
C02M C03T C06G C06C -4.8(13) . . . . ?
C02N N01C N01P C02Y 178.5(6) . . . . ?
C02N C03O C04N C045 -175.3(7) . . . . ?
C02O C02L C03A C045 1.0(10) . . . . ?
C02O C02L C03A C047 -171.9(7) . . . . ?
C02O C03O C04N C045 1.0(11) . . . . ?
C02R N00D C01S C02T -1.3(8) . . . . ?
C02R C02X C05L C066 178.8(7) . . . . ?
C02S C022 C02A C041 -0.8(10) . . . . ?
C02T C04Q C05X C02R 4.2(11) . . . . ?
C02U C01L C01T N00P -4.6(10) . . . . ?
O02V C06P C06F C084 -167.6(7) . . . . ?
O02V C06P C06F C05V 18.4(11) . . . . ?
N02W N04Z C06P O02V -0.1(15) . . . . ?
N02W N04Z C06P C06F -176.7(7) . . . . ?
C02X N00N C03W C05Y -0.1(10) . . . . ?
C02X C02R C05X C04Q 175.3(6) . . . . ?
C02X C05L C066 C05Y 6.8(12) . . . . ?
C02Y C030 C05C C03F 176.4(7) . . . . ?
C02Z C05A C063 C03Q 0.0(12) . . . . ?
C031 C026 C038 N010 179.0(7) . . . . ?
C031 C026 C038 C05I 0.2(11) . . . . ?
C031 C03Y C04S C024 -3.7(10) . . . . ?
C031 C03Y C04S C03P -179.0(7) . . . . ?
C032 C02T C04Q C05X 179.7(7) . . . . ?
C033 N00O C02I C02B 177.5(5) . . . . ?
C033 N00O C02I C02G -0.5(9) . . . . ?
C034 C039 C043 C03D 179.7(7) . . . . ?
C036 N00L N01F C02H 173.2(6) . . . . ?
C036 C02Q C062 C04X 176.5(7) . . . . ?
C037 N00R N01A C03P 177.4(7) . . . . ?
C037 C04B C04I C04L 177.3(8) . . . . ?
C037 C04B C06U C06Y -179.4(10) . . . . ?
C038 N010 C03J C03G -8.5(10) . . . . ?
C038 C026 C031 C03Y -178.0(7) . . . . ?
C03A C02L C02O C03O -5.8(11) . . . . ?
C03A C045 C04N C03O -5.3(12) . . . . ?
C03B C03I C04R C05K 3.4(12) . . . . ?
C03B C03I C051 N00Q 14.5(12) . . . . ?
C03B C03I C051 O00W -164.0(9) . . . . ?
C03C C041 C046 N019 -161.6(6) . . . . ?
C03C C041 C046 O01K 15.7(11) . . . . ?
C03E C02B C02I N00O 177.4(6) . . . . ?
C03E C02B C02I C02G -4.7(10) . . . . ?
C03F C01Z C02D N00Y 178.0(6) . . . . ?
C03F C01Z C02D C056 -0.6(11) . . . . ?
C03G C05G C05I C038 2.8(12) . . . . ?
C03I C03B C042 C03Z 2.7(11) . . . . ?
C03I C04R C05K C03Z 2.3(13) . . . . ?
C03J N010 C038 C026 -171.9(6) . . . . ?
C03J N010 C038 C05I 6.9(10) . . . . ?
C03J C03G C05G C05I -4.6(13) . . . . ?
C03K C02Z C05A C063 177.8(7) . . . . ?
C03L N017 C03U C05D -3.1(11) . . . . ?
C03L C05E C06C C06G 178.0(8) . . . . ?
C03L C05T C06T C05D 5.7(15) . . . . ?
C03M C03V C03X N00B 6.3(12) . . . . ?
N03N C06I C07C C07W -0.4(18) . . . . ?
C03Q N00G C01X C02Z 0.3(9) . . . . ?
C03Q C04C C06B C061 177.4(8) . . . . ?
C03U N017 C03L C05E -179.0(7) . . . . ?
C03U N017 C03L C05T 4.8(11) . . . . ?
C03U C05D C06T C05T -3.7(14) . . . . ?
C03V C03M C049 C01E -0.9(12) . . . . ?
C03W N00N C02X C02R 177.9(5) . . . . ?
C03W N00N C02X C05L -1.8(10) . . . . ?
C03W C05Y C066 C05L -9.2(14) . . . . ?
C03X N00B C01E C01W -177.9(5) . . . . ?
C03X N00B C01E C049 3.4(10) . . . . ?
C040 N00K C029 C02C -0.6(10) . . . . ?
C040 N00K C029 C02F 176.7(6) . . . . ?
C040 C04H C04K C02C -0.3(12) . . . . ?
C041 C03C C04T C02S 3.1(10) . . . . ?
C042 C03B C03I C04R -5.8(11) . . . . ?
C042 C03B C03I C051 -174.1(7) . . . . ?
C042 C03Z C05K C04R -5.5(12) . . . . ?
C044 C050 N05F N02K -179.3(7) . . . . ?
C045 C03A C047 N00I -155.3(6) . . . . ?
C045 C03A C047 O012 20.7(11) . . . . ?
C046 N019 N01B C032 174.4(6) . . . . ?
C047 N00I N013 C03K 174.2(6) . . . . ?
C047 C03A C045 C04N 178.0(7) . . . . ?
C049 C01E C01W N008 -173.8(6) . . . . ?
C049 C01E C01W C048 4.8(10) . . . . ?
C049 C03M C03V C03X -2.3(13) . . . . ?
C04A N016 C04G C02E -177.7(6) . . . . ?
C04A N016 C04G C064 6.1(11) . . . . ?
C04A C06O C074 C064 -6.2(15) . . . . ?
C04B C04I C04L C06N 6.6(14) . . . . ?
C04B C06U C06Y C06N -2.5(16) . . . . ?
C04C N00E C01O C025 -3.9(11) . . . . ?
C04C C03Q C063 C05A -177.8(7) . . . . ?
C04D C044 C050 N05F 15.5(12) . . . . ?
C04E N00Y C02D C01Z -179.5(6) . . . . ?
C04E N00Y C02D C056 -0.9(10) . . . . ?
C04G N016 C04A C06O -8.4(11) . . . . ?
C04G C02E C04X C062 179.4(7) . . . . ?
C04G C064 C074 C06O 3.7(14) . . . . ?
C04I C04B C06U C06Y 6.5(15) . . . . ?
C04I C04L C06N C06Y -2.7(16) . . . . ?
C04I C04L C06N C07K -178.5(9) . . . . ?
N04J N059 C05J C05W 175.0(8) . . . . ?
C04L C06N C06Y C06U 0.6(16) . . . . ?
C04L C06N C07K N04J -28.9(16) . . . . ?
C04L C06N C07K O05Q 166.6(10) . . . . ?
C04Q C02T C032 N01B -16.6(10) . . . . ?
C04R C03I C051 N00Q -153.7(8) . . . . ?
C04R C03I C051 O00W 27.8(12) . . . . ?
C04T C03C C041 C02A -3.5(10) . . . . ?
C04T C03C C041 C046 176.9(6) . . . . ?
C04V N01Q C06K C06Z -174.9(8) . . . . ?
C04V N01Q C06K C078 1.3(13) . . . . ?
C04V C05W C075 C078 -0.5(13) . . . . ?
C04W N028 C05O C06H 3.0(13) . . . . ?
C04W C060 C06A C06H 4.7(13) . . . . ?
C04X C02E C04G N016 -178.1(7) . . . . ?
C04X C02E C04G C064 -2.0(12) . . . . ?
N04Z N02W C06D C03T -178.1(7) . . . . ?
N04Z C06P C06F C084 9.3(12) . . . . ?
N04Z C06P C06F C05V -164.8(7) . . . . ?
C050 C044 C04D C048 -177.2(7) . . . . ?
C051 N00Q N00V C034 175.2(7) . . . . ?
C051 C03I C04R C05K 172.1(8) . . . . ?
C055 C04F C056 C02D -2.5(13) . . . . ?
C056 C04F C055 C04E 4.1(15) . . . . ?
C057 C02G C02I N00O 0.1(10) . . . . ?
C057 C02G C02I C02B -177.8(6) . . . . ?
N059 N04J C07K O05Q -15.8(15) . . . . ?
N059 N04J C07K C06N 179.6(9) . . . . ?
N059 C05J C05W C04V 166.4(8) . . . . ?
N059 C05J C05W C075 -17.2(14) . . . . ?
C05A C02Z C03K N013 -23.1(10) . . . . ?
C05E N015 C02M C03T -1.8(10) . . . . ?
C05E C03L C05T C06T 178.2(9) . . . . ?
C05E C06C C06G C03T 5.9(13) . . . . ?
N05F N02K C06W O05H -3.2(17) . . . . ?
N05F N02K C06W C07D -177.3(9) . . . . ?
C05G C03G C03J N010 7.4(13) . . . . ?
O05H C06W C07D C06L -142.3(13) . . . . ?
O05H C06W C07D C070 40.2(17) . . . . ?
C05J C05W C075 C078 -176.7(9) . . . . ?
C05K C03Z C042 C03B 3.1(11) . . . . ?
C05O N028 C04W C02J 179.8(6) . . . . ?
C05O N028 C04W C060 -2.5(10) . . . . ?
C05T C03L C05E N015 177.9(8) . . . . ?
C05T C03L C05E C06C -5.2(14) . . . . ?
C05U N00Z C01I C02P 0.2(9) . . . . ?
C05U C05Z C06J C02P 5.8(15) . . . . ?
C05U C052 C06X C07R -179.1(6) . . . . ?
C05W C075 C078 C06K -1.4(16) . . . . ?
C05X C02R C02X N00N -178.2(6) . . . . ?
C05X C02R C02X C05L 1.5(10) . . . . ?
C05Z C05U C052 N00X 176.0(8) . . . . ?
C05Z C05U C052 C06X -4.8(12) . . . . ?
C060 C06A C06H C05O -4.3(15) . . . . ?
C062 C02Q C036 N00L 0.1(12) . . . . ?
C063 C03Q C04C N00E 178.8(7) . . . . ?
C063 C03Q C04C C06B -4.1(12) . . . . ?
C06D N02W N04Z C06P 174.2(9) . . . . ?
C06D C03T C06G C06C 175.9(8) . . . . ?
C06E C068 C07L C070 -179.2(10) . . . . ?
C06E C068 C15 C06L 176.8(9) . . . . ?
C06G C03T C06D N02W -9.1(13) . . . . ?
C06I N03N C06Z C06K 176.3(9) . . . . ?
C06I N03N C06Z C06R -8.9(14) . . . . ?
C06I C07C C07W C06R -0.8(18) . . . . ?
C06K N01Q C04V C05W -3.1(12) . . . . ?
C06P C06F C05V C05S 174.3(7) . . . . ?
C06U C04B C04I C04L -8.1(13) . . . . ?
C06W N02K N05F C050 -155.3(9) . . . . ?
C06Y C06N C07K N04J 155.2(11) . . . . ?
C06Y C06N C07K O05Q -9.3(16) . . . . ?
C06Z N03N C06I C07C 5.2(15) . . . . ?
C06Z C06K C078 C075 176.8(11) . . . . ?
C06Z C06R C07W C07C -2.5(16) . . . . ?
C078 C06K C06Z N03N 179.6(9) . . . . ?
C078 C06K C06Z C06R 4.8(16) . . . . ?
C07D C06L C15 C068 1.2(16) . . . . ?
C07D C070 C07L C068 3.2(18) . . . . ?
C07K N04J N059 C05J 165.6(10) . . . . ?
C07K C06N C06Y C06U 176.4(10) . . . . ?
C07L C068 C06E N01R -139.9(9) . . . . ?
C07L C068 C06E O04U 37.6(16) . . . . ?
C07L C068 C15 C06L 3.4(15) . . . . ?
C07L C070 C07D C06L 1.5(17) . . . . ?
C07L C070 C07D C06W 179.1(11) . . . . ?
C07P C084 C06F C06P -173.9(7) . . . . ?
C07P C084 C06F C05V 0.0 . . . . ?
C084 C07P C04M C03H 176.2(6) . . . . ?
C084 C07P C04M C05S 0.0 . . . . ?
C084 C06F C05V C05S 0.0 . . . . ?
C06F C05V C05S C04M 0.0 . . . . ?
C05V C05S C04M C03H -176.0(6) . . . . ?
C05V C05S C04M C07P 0.0 . . . . ?
C04M C07P C084 C06F 0.0 . . . . ?
C07R C05R C027 N00X 0.0 . . . . ?
C05R C07R C06X C052 0.0 . . . . ?
C05R C027 N00X Fe03 -176.2(4) . . . . ?
C05R C027 N00X C052 0.0 . . . . ?
C027 N00X C052 C05U 179.2(6) . . . . ?
C027 N00X C052 C06X 0.0 . . . . ?
N00X C052 C06X C07R 0.0 . . . . ?
C052 C05U C05Z C06J -178.0(8) . . . . ?
C06X C07R C05R C027 0.0 . . . . ?
C07W C06R C06Z N03N 7.3(15) . . . . ?
C07W C06R C06Z C06K -178.2(9) . . . . ?
C15 C068 C06E N01R 46.7(13) . . . . ?
C15 C068 C06E O04U -135.8(12) . . . . ?
C15 C068 C07L C070 -5.7(16) . . . . ?
C15 C06L C07D C06W 178.8(10) . . . . ?
C15 C06L C07D C070 -3.7(17) . . . . ?

loop_
_smtbx_masks_void_nr
_smtbx_masks_void_average_x
_smtbx_masks_void_average_y
_smtbx_masks_void_average_z
_smtbx_masks_void_volume
_smtbx_masks_void_count_electrons
_smtbx_masks_void_content
1 -0.541 -0.708 -0.626 13080.2 2592.2 '16 CF3SO3,2 C2H6O,17 DMF,53 H2O'
